data_7704886
loop_
_publ_author_name
'Guo, Feng'
'Su, Changhua'
'Fan, Yuhang'
'Shi, Wenbing'
'Zhang, Xiuling'
'Xu, Jiakun'

_publ_section_title
;
 Coordination-driven assembly of a 3d-4f heterometallic organic framework
 with 1D Cu<sub>4</sub>I<sub>4</sub> and Eu-based chains: syntheses,
 structures and various properties.
;
_journal_issue 32
_journal_name_full 'Dalton transactions (Cambridge, England : 2003)'
_journal_page_first 11209
_journal_page_last 11216
_journal_paper_doi 10.1039/d0dt01811b
_journal_volume 49
_journal_year 2020
_chemical_formula_sum 'C69 H71 Cu12 Eu3 I12 N14 O23'
_chemical_formula_weight 4205.55
_space_group_crystal_system monoclinic
_space_group_IT_number 14
_space_group_name_Hall '-P 2yn'
_space_group_name_H-M_alt 'P 1 21/n 1'
_atom_sites_solution_hydrogens mixed
_audit_creation_method SHELXL-2013
_audit_update_record
;
2019-11-12 deposited with the CCDC.	2020-07-15 downloaded from the CCDC.
;
_cell_angle_alpha 90
_cell_angle_beta 102.353(3)
_cell_angle_gamma 90
_cell_formula_units_Z 4
_cell_length_a 15.168(2)
_cell_length_b 25.268(4)
_cell_length_c 28.983(4)
_cell_measurement_reflns_used 9986
_cell_measurement_temperature 296(2)
_cell_measurement_theta_max 27.88
_cell_measurement_theta_min 2.30
_cell_volume 10851(3)
_computing_cell_refinement 'Bruker SMART'
_computing_data_collection 'Bruker SMART'
_computing_data_reduction 'Bruker SAINT'
_computing_molecular_graphics 'Bruker SHELXTL'
_computing_publication_material 'Bruker SHELXTL'
_computing_structure_refinement 'SHELXL-2013 (Sheldrick, 2013)'
_computing_structure_solution 'Bruker SHELXTL'
_diffrn_ambient_temperature 296(2)
_diffrn_measured_fraction_theta_full 1.000
_diffrn_measured_fraction_theta_max 1.000
_diffrn_measurement_device_type 'CCD area detector'
_diffrn_measurement_method 'phi and omega scans'
_diffrn_radiation_type MoK\a
_diffrn_radiation_wavelength 0.71073
_diffrn_reflns_av_R_equivalents 0.0636
_diffrn_reflns_av_unetI/netI 0.0650
_diffrn_reflns_Laue_measured_fraction_full 1.000
_diffrn_reflns_Laue_measured_fraction_max 1.000
_diffrn_reflns_limit_h_max 17
_diffrn_reflns_limit_h_min -19
_diffrn_reflns_limit_k_max 31
_diffrn_reflns_limit_k_min -29
_diffrn_reflns_limit_l_max 36
_diffrn_reflns_limit_l_min -35
_diffrn_reflns_number 70798
_diffrn_reflns_point_group_measured_fraction_full 1.000
_diffrn_reflns_point_group_measured_fraction_max 1.000
_diffrn_reflns_theta_full 25.242
_diffrn_reflns_theta_max 26.499
_diffrn_reflns_theta_min 1.438
_exptl_absorpt_coefficient_mu 7.482
_exptl_absorpt_correction_type multi-scan
_exptl_absorpt_process_details SADABS
_exptl_crystal_colour YELLOW
_exptl_crystal_density_diffrn 2.574
_exptl_crystal_density_meas ?
_exptl_crystal_description BLOCK
_exptl_crystal_F_000 7760
_exptl_crystal_size_max 0.220
_exptl_crystal_size_mid 0.210
_exptl_crystal_size_min 0.180
_exptl_transmission_factor_max 0.346
_exptl_transmission_factor_min 0.290
_refine_diff_density_max 1.409
_refine_diff_density_min -1.231
_refine_diff_density_rms 0.174
_refine_ls_extinction_method none
_refine_ls_goodness_of_fit_ref 1.032
_refine_ls_hydrogen_treatment constr
_refine_ls_matrix_type full
_refine_ls_number_parameters 1214
_refine_ls_number_reflns 22477
_refine_ls_number_restraints 14
_refine_ls_restrained_S_all 1.033
_refine_ls_R_factor_all 0.0601
_refine_ls_R_factor_gt 0.0385
_refine_ls_shift/su_max 0.002
_refine_ls_shift/su_mean 0.000
_refine_ls_structure_factor_coef Fsqd
_refine_ls_weighting_details
; 
 w=1/[\s^2^(Fo^2^)+(0.0211P)^2^] 
 where P=(Fo^2^+2Fc^2^)/3 
;
_refine_ls_weighting_scheme calc
_refine_ls_wR_factor_gt 0.0802
_refine_ls_wR_factor_ref 0.0866
_reflns_Friedel_coverage 0.000
_reflns_number_gt 16735
_reflns_number_total 22477
_reflns_threshold_expression 'I > 2\s(I)'
_cod_data_source_file d0dt01811b2.cif
_cod_data_source_block 2
_cod_depositor_comments
;
The following automatic conversions were performed:

data item '_exptl_absorpt_correction_type' value 'MULTI-SCAN' was
changed to 'multi-scan' in accordance with the
/home/data/users/saulius/crontab/automatic-downloads/rss-feeds/RSC/lib/dictionaries/cif_core.dic
dictionary named 'cif_core.dic' version 2.4.2 last updated on
2011-04-26.

data item '_exptl_crystal_density_meas' value 'NONE' was changed to
'?' -- the value is perceived as not measured.

Automatic conversion script
Id: cif_fix_values 7556 2019-12-06 15:28:31Z antanas 

 Adding full bibliography for 7704886.cif.
;
_cod_original_sg_symbol_H-M 'P 21/n'
_cod_database_code 7704886
_shelx_space_group_comment
; 
The symmetry employed for this shelxl refinement is uniquely defined 
by the following loop, which should always be used as a source of 
symmetry information in preference to the above space-group names. 
They are only intended as comments. 
;
_shelx_estimated_absorpt_t_min 0.290
_shelx_estimated_absorpt_t_max 0.346
_shelxl_version_number 2013-2

loop_
_space_group_symop_operation_xyz
'x, y, z'
'-x+1/2, y+1/2, -z+1/2'
'-x, -y, -z'
'x-1/2, -y-1/2, z-1/2'

loop_
_atom_site_label
_atom_site_type_symbol
_atom_site_fract_x
_atom_site_fract_y
_atom_site_fract_z
_atom_site_U_iso_or_equiv
_atom_site_adp_type
_atom_site_occupancy
_atom_site_site_symmetry_order
_atom_site_calc_flag
_atom_site_refinement_flags_posn
_atom_site_refinement_flags_adp
_atom_site_refinement_flags_occupancy
_atom_site_disorder_assembly
_atom_site_disorder_group
Eu1 Eu 0.54977(2) 0.42154(2) 0.51462(2) 0.02303(7) Uani 1 1 d . . . . .
Eu2 Eu 0.57779(2) 0.09906(2) 0.53512(2) 0.02144(7) Uani 1 1 d . . . . .
Eu3 Eu 0.45571(2) 0.25796(2) 0.49584(2) 0.02397(8) Uani 1 1 d . . . . .
Cu1 Cu 0.66091(6) 0.12016(3) 0.18035(3) 0.0465(2) Uani 1 1 d . . . . .
Cu2 Cu 0.60627(7) 0.11935(4) 0.25815(3) 0.0483(2) Uani 1 1 d . . . . .
Cu3 Cu 0.50734(6) 0.16999(3) 0.18661(3) 0.0514(3) Uani 1 1 d . . . . .
Cu4 Cu 0.65920(6) 0.21705(3) 0.22186(3) 0.0455(2) Uani 1 1 d . . . . .
Cu5 Cu 0.86300(7) 0.29198(4) 0.32763(3) 0.0537(3) Uani 1 1 d . . . . .
Cu6 Cu 0.84874(7) 0.39274(4) 0.28158(3) 0.0496(2) Uani 1 1 d . . . . .
Cu7 Cu 0.92225(7) 0.29378(4) 0.24974(3) 0.0504(2) Uani 1 1 d . . . . .
Cu8 Cu 1.00740(6) 0.35188(3) 0.32257(3) 0.0521(3) Uani 1 1 d . . . . .
Cu9 Cu 0.56128(7) 0.45668(4) 0.24319(3) 0.0508(2) Uani 1 1 d . . . . .
Cu10 Cu 0.45996(6) 0.51476(3) 0.16390(3) 0.0472(2) Uani 1 1 d . . . . .
Cu11 Cu 0.62553(7) 0.45430(4) 0.16514(3) 0.0493(2) Uani 1 1 d . . . . .
Cu12 Cu 0.61787(6) 0.55298(3) 0.21175(3) 0.0454(2) Uani 1 1 d . . . . .
I1 I 0.78265(3) 0.14178(2) 0.26215(2) 0.03201(10) Uani 1 1 d . . . . .
I2 I 0.61623(3) 0.21037(2) 0.12775(2) 0.04290(12) Uani 1 1 d . . . . .
I3 I 0.50800(3) 0.06692(2) 0.18281(2) 0.03787(11) Uani 1 1 d . . . . .
I4 I 0.53275(4) 0.21778(2) 0.27043(2) 0.04878(13) Uani 1 1 d . . . . .
I5 I 0.74461(3) 0.30827(2) 0.24306(2) 0.03619(11) Uani 1 1 d . . . . .
I6 I 1.02036(3) 0.24765(2) 0.33120(2) 0.03955(11) Uani 1 1 d . . . . .
I7 I 0.97857(3) 0.39351(2) 0.23534(2) 0.04659(13) Uani 1 1 d . . . . .
I8 I 0.88467(4) 0.39082(2) 0.37370(2) 0.04654(13) Uani 1 1 d . . . . .
I9 I 0.73725(3) 0.47539(2) 0.25077(2) 0.03461(11) Uani 1 1 d . . . . .
I10 I 0.59109(3) 0.55068(2) 0.11905(2) 0.04001(11) Uani 1 1 d . . . . .
I11 I 0.46661(3) 0.40949(2) 0.16338(2) 0.03811(11) Uani 1 1 d . . . . .
I12 I 0.47856(3) 0.55172(2) 0.25231(2) 0.04452(12) Uani 1 1 d . . . . .
C1 C 0.7698(7) 0.3982(4) 0.5356(4) 0.054(3) Uani 0.649(9) 1 d D . P A 1
H1 H 0.7803 0.4319 0.5485 0.065 Uiso 0.649(9) 1 calc R U P A 1
C2 C 0.9299(7) 0.3963(7) 0.5305(7) 0.110(6) Uani 0.649(9) 1 d D . P A 1
H2A H 0.9397 0.4054 0.4999 0.164 Uiso 0.649(9) 1 d R U P A 1
H2B H 0.9749 0.3714 0.5453 0.164 Uiso 0.649(9) 1 d R U P A 1
H2C H 0.9341 0.4277 0.5496 0.164 Uiso 0.649(9) 1 d R U P A 1
C3 C 0.8289(11) 0.3174(5) 0.5066(7) 0.109(6) Uani 0.649(9) 1 d D . P A 1
H3A H 0.7688 0.3048 0.5056 0.163 Uiso 0.649(9) 1 d R U P A 1
H3B H 0.8716 0.2947 0.5265 0.163 Uiso 0.649(9) 1 d R U P A 1
H3C H 0.8403 0.3173 0.4753 0.163 Uiso 0.649(9) 1 d R U P A 1
N1 N 0.8382(7) 0.3724(5) 0.5257(8) 0.069(5) Uani 0.649(9) 1 d D . P A 1
O1 O 0.6923(10) 0.3807(8) 0.5288(6) 0.041(4) Uani 0.649(9) 1 d D . P A 1
C1' C 0.7347(11) 0.3490(8) 0.5169(7) 0.054(3) Uani 0.351(9) 1 d D . P A 2
H1' H 0.6985 0.3257 0.4963 0.065 Uiso 0.351(9) 1 calc R U P A 2
C2' C 0.8836(16) 0.3910(12) 0.5432(15) 0.110(6) Uani 0.351(9) 1 d D . P A 2
H2'1 H 0.9162 0.4061 0.5214 0.164 Uiso 0.351(9) 1 d R U P A 2
H2'2 H 0.9255 0.3762 0.5696 0.164 Uiso 0.351(9) 1 d R U P A 2
H2'3 H 0.8487 0.4181 0.5541 0.164 Uiso 0.351(9) 1 d R U P A 2
C3' C 0.8681(19) 0.3047(12) 0.4989(14) 0.109(6) Uani 0.351(9) 1 d D . P A 2
H3'1 H 0.8273 0.2757 0.4899 0.163 Uiso 0.351(9) 1 d R U P A 2
H3'2 H 0.9193 0.2930 0.5222 0.163 Uiso 0.351(9) 1 d R U P A 2
H3'3 H 0.8880 0.3176 0.4717 0.163 Uiso 0.351(9) 1 d R U P A 2
N1' N 0.8215(13) 0.3483(13) 0.5193(18) 0.069(5) Uani 0.351(9) 1 d D . P A 2
O1' O 0.698(2) 0.3789(15) 0.5407(14) 0.041(4) Uani 0.351(9) 1 d D . P A 2
C4 C 0.6508(5) 0.1145(3) 0.6537(3) 0.051(2) Uani 1 1 d . . . . .
H4 H 0.6309 0.1490 0.6470 0.061 Uiso 1 1 calc R U . . .
C5 C 0.7179(6) 0.1487(4) 0.7313(3) 0.094(4) Uani 1 1 d . . . . .
H5A H 0.7815 0.1559 0.7371 0.142 Uiso 1 1 d R U . . .
H5B H 0.7016 0.1386 0.7603 0.142 Uiso 1 1 d R U . . .
H5C H 0.6850 0.1799 0.7190 0.142 Uiso 1 1 d R U . . .
C6 C 0.7276(7) 0.0508(4) 0.7104(3) 0.094(4) Uani 1 1 d . . . . .
H6A H 0.7034 0.0272 0.6849 0.141 Uiso 1 1 d R U . . .
H6B H 0.7072 0.0402 0.7381 0.141 Uiso 1 1 d R U . . .
H6C H 0.7923 0.0497 0.7166 0.141 Uiso 1 1 d R U . . .
C7 C 0.8038(6) 0.0956(4) 0.5421(3) 0.060(2) Uani 1 1 d . . . . .
H7 H 0.8116 0.1316 0.5484 0.072 Uiso 1 1 calc R U . . .
C8 C 0.9546(7) 0.0949(6) 0.5230(4) 0.134(6) Uani 1 1 d . . . . .
H8A H 0.9521 0.1322 0.5291 0.201 Uiso 1 1 d R U . . .
H8B H 0.9664 0.0895 0.4921 0.201 Uiso 1 1 d R U . . .
H8C H 1.0021 0.0792 0.5463 0.201 Uiso 1 1 d R U . . .
C9 C 0.8552(9) 0.0148(5) 0.5114(4) 0.125(5) Uani 1 1 d . . . . .
H9A H 0.8940 -0.0073 0.5340 0.188 Uiso 1 1 d R U . . .
H9B H 0.8687 0.0098 0.4808 0.188 Uiso 1 1 d R U . . .
H9C H 0.7934 0.0054 0.5101 0.188 Uiso 1 1 d R U . . .
C10 C 0.2320(7) 0.2738(4) 0.4760(3) 0.076(3) Uani 1 1 d . . . . .
H10 H 0.2255 0.2378 0.4691 0.092 Uiso 1 1 calc R U . . .
C11 C 0.1634(11) 0.3530(5) 0.4979(5) 0.167(7) Uani 1 1 d . . . . .
H11A H 0.1396 0.3554 0.5260 0.251 Uiso 1 1 d R U . . .
H11B H 0.1282 0.3747 0.4736 0.251 Uiso 1 1 d R U . . .
H11C H 0.2249 0.3649 0.5046 0.251 Uiso 1 1 d R U . . .
C12 C 0.0724(7) 0.2684(7) 0.4766(5) 0.194(9) Uani 1 1 d . . . . .
H12A H 0.0821 0.2330 0.4668 0.291 Uiso 1 1 d R U . . .
H12B H 0.0264 0.2850 0.4531 0.291 Uiso 1 1 d R U . . .
H12C H 0.0537 0.2675 0.5061 0.291 Uiso 1 1 d R U . . .
C13 C 0.8227(8) 0.2790(5) 0.8235(5) 0.105(4) Uani 1 1 d . . . . .
H13 H 0.8671 0.2771 0.8511 0.126 Uiso 1 1 calc R U . . .
C14 C 0.7471(10) 0.3287(7) 0.7596(5) 0.230(10) Uani 1 1 d . . . . .
H14A H 0.7370 0.2952 0.7438 0.345 Uiso 1 1 d R U . . .
H14B H 0.7692 0.3536 0.7398 0.345 Uiso 1 1 d R U . . .
H14C H 0.6914 0.3414 0.7662 0.345 Uiso 1 1 d R U . . .
C15 C 0.8679(9) 0.3657(4) 0.8180(5) 0.168(8) Uani 1 1 d . . . . .
H15A H 0.8336 0.3936 0.8284 0.253 Uiso 1 1 d R U . . .
H15B H 0.8943 0.3786 0.7928 0.253 Uiso 1 1 d R U . . .
H15C H 0.9148 0.3544 0.8438 0.253 Uiso 1 1 d R U . . .
C16 C 0.8181(5) 0.0832(2) 0.1478(2) 0.0362(16) Uani 1 1 d . . . . .
H16 H 0.8474 0.1049 0.1722 0.043 Uiso 1 1 calc R U . . .
C17 C 0.8688(5) 0.0598(2) 0.1195(2) 0.0333(15) Uani 1 1 d . . . . .
H17 H 0.9306 0.0659 0.1247 0.040 Uiso 1 1 calc R U . . .
C18 C 0.8271(4) 0.0269(2) 0.0829(2) 0.0290(14) Uani 1 1 d . . . . .
C19 C 0.7368(5) 0.0176(3) 0.0784(3) 0.048(2) Uani 1 1 d . . . . .
H19 H 0.7067 -0.0053 0.0552 0.058 Uiso 1 1 calc R U . . .
C20 C 0.6903(5) 0.0424(3) 0.1085(3) 0.053(2) Uani 1 1 d . . . . .
H20 H 0.6292 0.0352 0.1054 0.064 Uiso 1 1 calc R U . . .
C21 C 0.8796(4) 0.0019(2) 0.0509(2) 0.0319(15) Uani 1 1 d . . . . .
C22 C 0.3819(5) 0.2553(3) 0.1484(3) 0.055(2) Uani 1 1 d . . . . .
H22 H 0.4318 0.2764 0.1604 0.066 Uiso 1 1 calc R U . . .
C23 C 0.3040(5) 0.2791(3) 0.1243(3) 0.0461(19) Uani 1 1 d . . . . .
H23 H 0.3018 0.3155 0.1200 0.055 Uiso 1 1 calc R U . . .
C24 C 0.2298(4) 0.2487(2) 0.1067(2) 0.0313(15) Uani 1 1 d . . . . .
C25 C 0.2352(4) 0.1956(2) 0.1161(2) 0.0324(15) Uani 1 1 d . . . . .
H25 H 0.1848 0.1742 0.1062 0.039 Uiso 1 1 calc R U . . .
C26 C 0.3145(5) 0.1740(2) 0.1399(2) 0.0386(17) Uani 1 1 d . . . . .
H26 H 0.3165 0.1377 0.1456 0.046 Uiso 1 1 calc R U . . .
C27 C 0.1463(4) 0.2738(2) 0.0762(2) 0.0254(13) Uani 1 1 d . . . . .
C28 C 0.5292(5) 0.0415(3) 0.3160(2) 0.0387(17) Uani 1 1 d . . . . .
H28 H 0.4913 0.0320 0.2875 0.046 Uiso 1 1 calc R U . . .
C29 C 0.5138(4) 0.0195(2) 0.3571(2) 0.0335(15) Uani 1 1 d . . . . .
H29 H 0.4659 -0.0037 0.3563 0.040 Uiso 1 1 calc R U . . .
C30 C 0.5711(4) 0.0326(2) 0.3997(2) 0.0260(14) Uani 1 1 d . . . . .
C31 C 0.6425(4) 0.0652(2) 0.3986(2) 0.0330(15) Uani 1 1 d . . . . .
H31 H 0.6840 0.0731 0.4264 0.040 Uiso 1 1 calc R U . . .
C32 C 0.6525(5) 0.0865(2) 0.3559(2) 0.0343(16) Uani 1 1 d . . . . .
H32 H 0.7008 0.1091 0.3559 0.041 Uiso 1 1 calc R U . . .
C33 C 0.5555(4) 0.0094(2) 0.4456(2) 0.0289(14) Uani 1 1 d . . . . .
C34 C 1.0199(6) 0.2177(3) 0.2027(3) 0.064(3) Uani 1 1 d . . . . .
H34 H 1.0635 0.2217 0.2304 0.077 Uiso 1 1 calc R U . . .
C35 C 1.0402(5) 0.1861(3) 0.1670(2) 0.054(2) Uani 1 1 d . . . . .
H35 H 1.0954 0.1687 0.1712 0.065 Uiso 1 1 calc R U . . .
C36 C 0.9771(4) 0.1809(2) 0.1252(2) 0.0291(14) Uani 1 1 d . . . . .
C37 C 0.8946(5) 0.2055(2) 0.1224(2) 0.0340(16) Uani 1 1 d . . . . .
H37 H 0.8493 0.2017 0.0954 0.041 Uiso 1 1 calc R U . . .
C38 C 0.8795(5) 0.2352(2) 0.1591(2) 0.0370(16) Uani 1 1 d . . . . .
H38 H 0.8233 0.2512 0.1562 0.044 Uiso 1 1 calc R U . . .
C39 C 0.9988(5) 0.1503(2) 0.0846(2) 0.0317(15) Uani 1 1 d . . . . .
C40 C 1.1977(5) 0.3605(2) 0.3737(3) 0.0431(18) Uani 1 1 d . . . . .
H40 H 1.1971 0.3240 0.3701 0.052 Uiso 1 1 calc R U . . .
C41 C 1.2747(5) 0.3841(2) 0.3981(2) 0.0436(19) Uani 1 1 d . . . . .
H41 H 1.3245 0.3633 0.4109 0.052 Uiso 1 1 calc R U . . .
C42 C 1.2795(4) 0.4380(2) 0.4040(2) 0.0320(15) Uani 1 1 d . . . . .
C43 C 1.2069(5) 0.4662(3) 0.3824(3) 0.079(3) Uani 1 1 d . . . . .
H43 H 1.2088 0.5030 0.3827 0.094 Uiso 1 1 calc R U . . .
C44 C 1.1287(6) 0.4397(3) 0.3595(4) 0.095(4) Uani 1 1 d . . . . .
H44 H 1.0777 0.4596 0.3469 0.114 Uiso 1 1 calc R U . . .
C45 C 1.3623(4) 0.4637(2) 0.4328(2) 0.0305(15) Uani 1 1 d . . . . .
C46 C 0.8211(5) 0.2113(2) 0.3965(2) 0.0395(17) Uani 1 1 d . . . . .
H46 H 0.8775 0.1970 0.3962 0.047 Uiso 1 1 calc R U . . .
C47 C 0.7719(4) 0.1894(2) 0.4264(2) 0.0356(16) Uani 1 1 d . . . . .
H47 H 0.7954 0.1614 0.4461 0.043 Uiso 1 1 calc R U . . .
C48 C 0.6871(4) 0.2094(2) 0.4269(2) 0.0275(14) Uani 1 1 d . . . . .
C49 C 0.6554(5) 0.2490(3) 0.3955(2) 0.0408(17) Uani 1 1 d . . . . .
H49 H 0.5973 0.2621 0.3934 0.049 Uiso 1 1 calc R U . . .
C50 C 0.7083(5) 0.2696(3) 0.3673(2) 0.0436(18) Uani 1 1 d . . . . .
H50 H 0.6852 0.2970 0.3468 0.052 Uiso 1 1 calc R U . . .
C51 C 0.6297(4) 0.1884(2) 0.4593(2) 0.0290(14) Uani 1 1 d . . . . .
C52 C 0.6062(5) 0.4126(3) 0.3398(2) 0.0393(17) Uani 1 1 d . . . . .
H52 H 0.6591 0.4318 0.3414 0.047 Uiso 1 1 calc R U . . .
C53 C 0.5940(5) 0.3875(2) 0.3804(2) 0.0359(16) Uani 1 1 d . . . . .
H53 H 0.6383 0.3893 0.4081 0.043 Uiso 1 1 calc R U . . .
C54 C 0.5152(5) 0.3597(2) 0.3794(2) 0.0360(16) Uani 1 1 d . . . . .
C55 C 0.4546(5) 0.3557(3) 0.3367(2) 0.051(2) Uani 1 1 d . . . . .
H55 H 0.4018 0.3360 0.3339 0.061 Uiso 1 1 calc R U . . .
C56 C 0.4742(6) 0.3817(3) 0.2980(2) 0.061(2) Uani 1 1 d . . . . .
H56 H 0.4330 0.3784 0.2693 0.073 Uiso 1 1 calc R U . . .
C57 C 0.4965(5) 0.3323(2) 0.4224(2) 0.0332(16) Uani 1 1 d . . . . .
C58 C 0.6866(4) 0.3640(3) 0.1115(2) 0.0396(17) Uani 1 1 d . . . . .
H58 H 0.6319 0.3483 0.1132 0.047 Uiso 1 1 calc R U . . .
C59 C 0.7448(4) 0.3370(2) 0.0892(2) 0.0376(16) Uani 1 1 d . . . . .
H59 H 0.7275 0.3046 0.0748 0.045 Uiso 1 1 calc R U . . .
C60 C 0.8293(4) 0.3579(2) 0.0882(2) 0.0267(14) Uani 1 1 d . . . . .
C61 C 0.8497(5) 0.4065(2) 0.1101(2) 0.0381(17) Uani 1 1 d . . . . .
H61 H 0.9057 0.4218 0.1110 0.046 Uiso 1 1 calc R U . . .
C62 C 0.7889(5) 0.4319(3) 0.1304(3) 0.0469(19) Uani 1 1 d . . . . .
H62 H 0.8051 0.4645 0.1447 0.056 Uiso 1 1 calc R U . . .
C63 C 0.8960(5) 0.3297(2) 0.0651(2) 0.0330(15) Uani 1 1 d . . . . .
C64 C 0.2707(5) 0.5279(2) 0.1072(2) 0.0378(17) Uani 1 1 d . . . . .
H64 H 0.2678 0.4913 0.1103 0.045 Uiso 1 1 calc R U . . .
C65 C 0.1971(5) 0.5535(2) 0.0817(2) 0.0381(17) Uani 1 1 d . . . . .
H65 H 0.1460 0.5344 0.0677 0.046 Uiso 1 1 calc R U . . .
C66 C 0.1982(5) 0.6081(2) 0.0765(2) 0.0316(15) Uani 1 1 d . . . . .
C67 C 0.2746(5) 0.6338(2) 0.0983(2) 0.0424(18) Uani 1 1 d . . . . .
H67 H 0.2783 0.6704 0.0962 0.051 Uiso 1 1 calc R U . . .
C68 C 0.3464(5) 0.6052(3) 0.1234(3) 0.050(2) Uani 1 1 d . . . . .
H68 H 0.3978 0.6237 0.1381 0.060 Uiso 1 1 calc R U . . .
C69 C 0.1165(4) 0.6369(2) 0.0486(2) 0.0300(15) Uani 1 1 d . . . . .
N2 N 0.6961(5) 0.1056(3) 0.6970(2) 0.069(2) Uani 1 1 d . . . . .
N3 N 0.8701(5) 0.0703(4) 0.5255(2) 0.080(2) Uani 1 1 d . . . . .
N4 N 0.1594(6) 0.2996(5) 0.4823(3) 0.105(4) Uani 1 1 d . . . . .
N5 N 0.8106(6) 0.3232(3) 0.8019(3) 0.072(2) Uani 1 1 d . . . . .
N6 N 0.7305(4) 0.07652(19) 0.14228(18) 0.0331(13) Uani 1 1 d . . . . .
N7 N 0.3890(4) 0.2023(2) 0.1554(2) 0.0425(15) Uani 1 1 d . . . . .
N8 N 0.5962(4) 0.07601(19) 0.31490(17) 0.0314(12) Uani 1 1 d . . . . .
N9 N 0.9415(4) 0.2426(2) 0.19918(17) 0.0364(13) Uani 1 1 d . . . . .
N10 N 1.1239(4) 0.3873(2) 0.3550(2) 0.0434(15) Uani 1 1 d . . . . .
N11 N 0.7921(4) 0.2522(2) 0.36765(18) 0.0361(13) Uani 1 1 d . . . . .
N12 N 0.7060(4) 0.4125(2) 0.13106(19) 0.0374(14) Uani 1 1 d . . . . .
N13 N 0.3472(3) 0.55281(19) 0.12800(18) 0.0324(13) Uani 1 1 d . . . . .
N14 N 0.5469(4) 0.4110(2) 0.29859(18) 0.0376(14) Uani 1 1 d . . . . .
O2 O 0.6319(3) 0.08274(18) 0.62106(15) 0.0464(13) Uani 1 1 d . . . . .
O3 O 0.7364(3) 0.07574(18) 0.54941(17) 0.0435(12) Uani 1 1 d . . . . .
O4 O 0.3057(4) 0.2929(2) 0.47843(19) 0.0533(14) Uani 1 1 d . . . . .
O5 O 0.7773(7) 0.2373(4) 0.8095(4) 0.176(5) Uani 1 1 d . . . . .
O6 O 0.9458(3) 0.02620(19) 0.04203(16) 0.0449(12) Uani 1 1 d . . . . .
O7 O 0.8546(3) -0.04186(17) 0.03329(16) 0.0433(12) Uani 1 1 d . . . . .
O8 O 0.1507(3) 0.32230(15) 0.06866(15) 0.0351(11) Uani 1 1 d . . . . .
O9 O 0.0810(3) 0.24381(16) 0.06067(14) 0.0352(11) Uani 1 1 d . . . . .
O10 O 0.5980(3) 0.03056(15) 0.48305(14) 0.0327(10) Uani 1 1 d . . . . .
O11 O 0.5047(3) -0.02958(16) 0.44213(14) 0.0364(11) Uani 1 1 d . . . . .
O12 O 0.9555(3) 0.15933(15) 0.04289(14) 0.0323(10) Uani 1 1 d . . . . .
O13 O 1.0582(3) 0.11480(17) 0.09366(15) 0.0389(11) Uani 1 1 d . . . . .
O14 O 1.3606(3) 0.51274(16) 0.43802(15) 0.0366(11) Uani 1 1 d . . . . .
O15 O 1.4272(3) 0.43301(17) 0.45033(15) 0.0399(12) Uani 1 1 d . . . . .
O16 O 0.6482(3) 0.14409(15) 0.47792(15) 0.0356(11) Uani 1 1 d . . . . .
O17 O 0.5675(3) 0.21801(16) 0.46636(15) 0.0389(11) Uani 1 1 d . . . . .
O18 O 0.9683(3) 0.35237(18) 0.06441(18) 0.0468(13) Uani 1 1 d . . . . .
O19 O 0.8745(3) 0.28533(17) 0.04723(16) 0.0422(12) Uani 1 1 d . . . . .
O20 O 0.0497(3) 0.61038(17) 0.02919(15) 0.0419(12) Uani 1 1 d . . . . .
O21 O 0.1240(3) 0.68654(17) 0.04705(16) 0.0442(12) Uani 1 1 d . . . . .
O22 O 0.4385(3) 0.29669(18) 0.41708(15) 0.0425(12) Uani 1 1 d . . . . .
O23 O 0.5427(3) 0.34464(16) 0.46300(14) 0.0393(12) Uani 1 1 d . . . . .

loop_
_atom_site_aniso_label
_atom_site_aniso_U_11
_atom_site_aniso_U_22
_atom_site_aniso_U_33
_atom_site_aniso_U_23
_atom_site_aniso_U_13
_atom_site_aniso_U_12
Eu1 0.02293(17) 0.02210(15) 0.02428(16) 0.00474(12) 0.00556(13) 0.00089(13)
Eu2 0.02297(17) 0.01840(14) 0.02314(15) 0.00046(11) 0.00532(12) -0.00281(13)
Eu3 0.02393(18) 0.02128(15) 0.02681(16) 0.00335(12) 0.00565(13) 0.00016(13)
Cu1 0.0483(6) 0.0491(5) 0.0472(5) -0.0151(4) 0.0213(4) 0.0050(5)
Cu2 0.0566(6) 0.0540(5) 0.0348(5) 0.0148(4) 0.0104(4) -0.0099(5)
Cu3 0.0344(6) 0.0360(5) 0.0731(7) 0.0009(4) -0.0124(5) 0.0064(4)
Cu4 0.0442(6) 0.0382(5) 0.0544(6) -0.0069(4) 0.0110(4) -0.0082(4)
Cu5 0.0516(6) 0.0596(6) 0.0582(6) 0.0199(5) 0.0301(5) -0.0006(5)
Cu6 0.0453(6) 0.0504(5) 0.0516(6) 0.0042(4) 0.0070(5) 0.0066(5)
Cu7 0.0583(7) 0.0550(6) 0.0410(5) -0.0188(4) 0.0176(5) 0.0018(5)
Cu8 0.0402(6) 0.0389(5) 0.0664(6) 0.0007(4) -0.0128(5) -0.0070(4)
Cu9 0.0565(7) 0.0591(6) 0.0380(5) 0.0160(4) 0.0128(4) -0.0078(5)
Cu10 0.0391(6) 0.0439(5) 0.0513(6) 0.0025(4) -0.0065(4) 0.0079(4)
Cu11 0.0477(6) 0.0509(5) 0.0558(6) -0.0136(4) 0.0256(5) 0.0024(5)
Cu12 0.0460(6) 0.0441(5) 0.0445(5) -0.0023(4) 0.0063(4) -0.0075(4)
I1 0.0331(3) 0.0258(2) 0.0359(2) 0.00026(17) 0.00484(19) 0.00301(19)
I2 0.0499(3) 0.0407(2) 0.0363(2) 0.00809(19) 0.0050(2) -0.0071(2)
I3 0.0421(3) 0.0274(2) 0.0429(3) -0.00343(18) 0.0066(2) -0.0062(2)
I4 0.0487(3) 0.0430(3) 0.0600(3) -0.0117(2) 0.0237(3) -0.0033(2)
I5 0.0389(3) 0.0258(2) 0.0434(3) -0.00352(18) 0.0079(2) -0.0058(2)
I6 0.0441(3) 0.0307(2) 0.0442(3) 0.00191(19) 0.0105(2) 0.0059(2)
I7 0.0409(3) 0.0465(3) 0.0548(3) 0.0154(2) 0.0157(2) -0.0002(2)
I8 0.0567(3) 0.0421(3) 0.0395(3) -0.0089(2) 0.0072(2) 0.0061(2)
I9 0.0336(3) 0.0267(2) 0.0417(2) 0.00214(17) 0.00392(19) 0.00393(19)
I10 0.0443(3) 0.0420(3) 0.0331(2) 0.00490(19) 0.0069(2) -0.0023(2)
I11 0.0403(3) 0.0332(2) 0.0396(3) -0.00226(18) 0.0059(2) -0.0069(2)
I12 0.0400(3) 0.0521(3) 0.0423(3) -0.0086(2) 0.0107(2) 0.0046(2)
C1 0.061(9) 0.054(6) 0.048(7) 0.008(5) 0.011(6) 0.011(6)
C2 0.040(11) 0.163(15) 0.128(15) -0.009(11) 0.025(10) 0.019(12)
C3 0.113(18) 0.109(14) 0.122(14) -0.011(11) 0.065(12) 0.053(12)
N1 0.043(7) 0.103(16) 0.067(9) 0.011(12) 0.023(8) 0.034(9)
O1 0.032(4) 0.043(3) 0.043(10) 0.019(6) 0.000(5) 0.011(3)
C1' 0.061(9) 0.054(6) 0.048(7) 0.008(5) 0.011(6) 0.011(6)
C2' 0.040(11) 0.163(15) 0.128(15) -0.009(11) 0.025(10) 0.019(12)
C3' 0.113(18) 0.109(14) 0.122(14) -0.011(11) 0.065(12) 0.053(12)
N1' 0.043(7) 0.103(16) 0.067(9) 0.011(12) 0.023(8) 0.034(9)
O1' 0.032(4) 0.043(3) 0.043(10) 0.019(6) 0.000(5) 0.011(3)
C4 0.046(5) 0.066(5) 0.041(5) 0.005(4) 0.010(4) -0.014(4)
C5 0.067(7) 0.158(10) 0.054(6) -0.050(6) 0.004(5) -0.029(7)
C6 0.097(9) 0.120(9) 0.058(6) 0.018(6) 0.002(6) 0.033(7)
C7 0.046(6) 0.088(7) 0.041(5) -0.005(4) -0.002(4) 0.003(5)
C8 0.047(7) 0.296(18) 0.068(7) -0.008(9) 0.030(5) -0.027(9)
C9 0.173(14) 0.129(10) 0.095(9) 0.021(8) 0.075(9) 0.086(10)
C10 0.063(7) 0.095(8) 0.071(7) -0.012(5) 0.013(5) 0.011(6)
C11 0.24(2) 0.144(13) 0.135(13) 0.044(11) 0.070(13) 0.076(14)
C12 0.035(7) 0.41(3) 0.139(13) -0.063(15) 0.026(8) -0.011(11)
C13 0.086(9) 0.088(9) 0.148(12) -0.020(8) 0.040(8) -0.012(8)
C14 0.148(16) 0.35(3) 0.162(16) 0.126(16) -0.037(12) 0.052(16)
C15 0.211(17) 0.106(9) 0.247(18) -0.092(11) 0.180(15) -0.081(11)
C16 0.044(5) 0.040(4) 0.027(3) -0.011(3) 0.014(3) -0.012(3)
C17 0.029(4) 0.040(4) 0.031(4) 0.003(3) 0.006(3) -0.005(3)
C18 0.033(4) 0.021(3) 0.036(4) 0.000(3) 0.015(3) -0.004(3)
C19 0.036(5) 0.059(5) 0.053(5) -0.036(4) 0.017(4) -0.013(4)
C20 0.028(4) 0.080(6) 0.056(5) -0.037(4) 0.018(4) -0.012(4)
C21 0.027(4) 0.034(4) 0.036(4) 0.005(3) 0.009(3) 0.005(3)
C22 0.027(4) 0.026(4) 0.097(6) 0.007(4) -0.021(4) -0.006(3)
C23 0.039(5) 0.025(3) 0.066(5) 0.007(3) -0.007(4) 0.001(3)
C24 0.031(4) 0.023(3) 0.037(4) -0.002(3) 0.001(3) 0.007(3)
C25 0.031(4) 0.029(3) 0.033(4) 0.000(3) -0.005(3) -0.002(3)
C26 0.037(4) 0.022(3) 0.053(4) 0.000(3) -0.001(3) -0.001(3)
C27 0.023(4) 0.028(3) 0.025(3) 0.000(2) 0.002(3) 0.002(3)
C28 0.030(4) 0.045(4) 0.036(4) 0.005(3) -0.003(3) -0.007(3)
C29 0.030(4) 0.032(3) 0.038(4) 0.003(3) 0.008(3) -0.010(3)
C30 0.037(4) 0.016(3) 0.027(3) 0.000(2) 0.011(3) 0.002(3)
C31 0.034(4) 0.031(3) 0.035(4) -0.002(3) 0.010(3) -0.015(3)
C32 0.037(4) 0.033(3) 0.037(4) 0.004(3) 0.016(3) -0.014(3)
C33 0.036(4) 0.022(3) 0.032(4) -0.001(3) 0.014(3) 0.003(3)
C34 0.056(6) 0.094(7) 0.034(4) -0.029(4) -0.008(4) 0.027(5)
C35 0.047(5) 0.077(6) 0.037(4) -0.013(4) 0.005(4) 0.023(4)
C36 0.034(4) 0.025(3) 0.032(4) -0.003(3) 0.016(3) 0.001(3)
C37 0.038(4) 0.035(4) 0.028(3) -0.006(3) 0.005(3) -0.001(3)
C38 0.030(4) 0.040(4) 0.041(4) -0.003(3) 0.008(3) 0.006(3)
C39 0.039(4) 0.033(4) 0.028(4) -0.010(3) 0.017(3) -0.009(3)
C40 0.036(4) 0.021(3) 0.069(5) 0.002(3) 0.003(4) 0.006(3)
C41 0.033(4) 0.029(4) 0.061(5) 0.005(3) -0.010(4) 0.004(3)
C42 0.034(4) 0.025(3) 0.033(4) 0.000(3) -0.001(3) 0.001(3)
C43 0.051(6) 0.021(4) 0.136(8) -0.007(4) -0.041(5) 0.011(4)
C44 0.063(7) 0.025(4) 0.160(10) -0.005(5) -0.059(6) 0.005(4)
C45 0.025(4) 0.036(4) 0.029(3) -0.003(3) 0.002(3) -0.002(3)
C46 0.027(4) 0.039(4) 0.057(5) 0.017(3) 0.021(3) 0.008(3)
C47 0.035(4) 0.031(3) 0.046(4) 0.011(3) 0.018(3) 0.006(3)
C48 0.035(4) 0.021(3) 0.030(3) -0.003(2) 0.015(3) -0.007(3)
C49 0.042(4) 0.044(4) 0.043(4) 0.014(3) 0.024(3) 0.016(4)
C50 0.054(5) 0.040(4) 0.043(4) 0.017(3) 0.024(4) 0.015(4)
C51 0.028(4) 0.024(3) 0.034(4) -0.002(3) 0.006(3) -0.008(3)
C52 0.042(4) 0.046(4) 0.029(4) -0.002(3) 0.008(3) -0.010(4)
C53 0.041(4) 0.043(4) 0.024(3) -0.001(3) 0.006(3) 0.001(3)
C54 0.048(5) 0.031(3) 0.029(4) 0.003(3) 0.008(3) 0.006(3)
C55 0.048(5) 0.067(5) 0.034(4) 0.010(4) 0.003(4) -0.021(4)
C56 0.059(6) 0.084(6) 0.030(4) 0.016(4) -0.011(4) -0.032(5)
C57 0.044(5) 0.027(3) 0.032(4) 0.010(3) 0.014(3) 0.013(3)
C58 0.024(4) 0.040(4) 0.059(5) -0.012(3) 0.017(3) -0.006(3)
C59 0.031(4) 0.030(3) 0.057(4) -0.013(3) 0.022(3) -0.005(3)
C60 0.026(4) 0.022(3) 0.032(3) 0.006(2) 0.009(3) 0.001(3)
C61 0.038(4) 0.035(4) 0.046(4) -0.002(3) 0.021(3) -0.009(3)
C62 0.061(6) 0.032(4) 0.057(5) -0.011(3) 0.033(4) -0.010(4)
C63 0.039(4) 0.034(4) 0.029(3) 0.004(3) 0.011(3) 0.005(3)
C64 0.036(4) 0.026(3) 0.048(4) 0.000(3) 0.001(3) -0.001(3)
C65 0.029(4) 0.030(3) 0.051(4) -0.009(3) -0.003(3) -0.006(3)
C66 0.037(4) 0.029(3) 0.028(3) 0.003(3) 0.004(3) 0.009(3)
C67 0.033(4) 0.021(3) 0.065(5) 0.007(3) -0.009(4) 0.002(3)
C68 0.036(5) 0.032(4) 0.072(5) 0.002(3) -0.010(4) -0.005(3)
C69 0.029(4) 0.036(4) 0.025(3) -0.004(3) 0.006(3) 0.008(3)
N2 0.046(4) 0.127(7) 0.036(4) -0.020(4) 0.010(3) -0.016(5)
N3 0.053(5) 0.147(8) 0.040(4) 0.003(5) 0.012(4) 0.013(5)
N4 0.053(6) 0.195(11) 0.068(6) 0.015(6) 0.017(4) 0.062(7)
N5 0.078(6) 0.052(5) 0.095(6) 0.001(4) 0.037(5) -0.005(4)
N6 0.035(3) 0.030(3) 0.034(3) -0.007(2) 0.010(3) 0.002(3)
N7 0.031(4) 0.028(3) 0.060(4) 0.004(3) -0.009(3) 0.006(3)
N8 0.037(3) 0.028(3) 0.030(3) 0.008(2) 0.010(2) -0.001(3)
N9 0.044(4) 0.042(3) 0.025(3) -0.008(2) 0.011(3) 0.002(3)
N10 0.036(4) 0.028(3) 0.057(4) -0.008(3) -0.011(3) -0.003(3)
N11 0.042(4) 0.031(3) 0.038(3) 0.005(2) 0.013(3) -0.002(3)
N12 0.042(4) 0.037(3) 0.038(3) -0.004(2) 0.019(3) -0.002(3)
N13 0.024(3) 0.029(3) 0.039(3) 0.000(2) -0.006(2) 0.000(2)
N14 0.044(4) 0.045(3) 0.025(3) 0.009(2) 0.010(3) -0.009(3)
O2 0.057(4) 0.046(3) 0.031(3) -0.007(2) -0.002(2) -0.011(3)
O3 0.030(3) 0.046(3) 0.053(3) 0.011(2) 0.006(2) 0.006(2)
O4 0.031(3) 0.055(3) 0.071(4) 0.016(3) 0.006(3) 0.007(3)
O5 0.170(11) 0.130(8) 0.246(13) -0.044(8) 0.082(9) -0.052(8)
O6 0.037(3) 0.059(3) 0.044(3) 0.000(2) 0.023(2) -0.008(3)
O7 0.056(3) 0.034(3) 0.046(3) -0.014(2) 0.025(2) -0.002(2)
O8 0.033(3) 0.026(2) 0.045(3) 0.0054(19) 0.006(2) 0.006(2)
O9 0.031(3) 0.030(2) 0.039(3) 0.0032(19) -0.008(2) -0.002(2)
O10 0.049(3) 0.027(2) 0.024(2) -0.0034(18) 0.015(2) -0.006(2)
O11 0.049(3) 0.029(2) 0.035(3) -0.0033(19) 0.018(2) -0.015(2)
O12 0.042(3) 0.032(2) 0.024(2) -0.0025(18) 0.009(2) -0.002(2)
O13 0.044(3) 0.038(3) 0.036(3) -0.013(2) 0.012(2) 0.002(2)
O14 0.033(3) 0.031(2) 0.043(3) -0.001(2) 0.000(2) -0.003(2)
O15 0.034(3) 0.036(3) 0.041(3) -0.001(2) -0.010(2) 0.003(2)
O16 0.042(3) 0.025(2) 0.043(3) 0.0066(19) 0.017(2) 0.004(2)
O17 0.040(3) 0.039(3) 0.046(3) 0.009(2) 0.026(2) 0.012(2)
O18 0.031(3) 0.044(3) 0.073(4) 0.013(2) 0.028(3) 0.002(2)
O19 0.047(3) 0.038(3) 0.047(3) -0.012(2) 0.024(2) 0.002(2)
O20 0.031(3) 0.044(3) 0.043(3) -0.009(2) -0.009(2) 0.008(2)
O21 0.041(3) 0.032(3) 0.055(3) 0.008(2) 0.001(2) 0.009(2)
O22 0.043(3) 0.044(3) 0.042(3) 0.017(2) 0.011(2) -0.003(3)
O23 0.057(3) 0.036(2) 0.026(2) 0.0024(19) 0.011(2) 0.012(2)

loop_
_atom_type_symbol
_atom_type_description
_atom_type_scat_dispersion_real
_atom_type_scat_dispersion_imag
_atom_type_scat_source
C C 0.0033 0.0016 'International Tables Vol C Tables 4.2.6.8 and 6.1.1.4'
H H 0.0000 0.0000 'International Tables Vol C Tables 4.2.6.8 and 6.1.1.4'
N N 0.0061 0.0033 'International Tables Vol C Tables 4.2.6.8 and 6.1.1.4'
O O 0.0106 0.0060 'International Tables Vol C Tables 4.2.6.8 and 6.1.1.4'
Cu Cu 0.3201 1.2651 'International Tables Vol C Tables 4.2.6.8 and 6.1.1.4'
I I -0.4742 1.8119 'International Tables Vol C Tables 4.2.6.8 and 6.1.1.4'
Eu Eu -0.1578 3.6682 'International Tables Vol C Tables 4.2.6.8 and 6.1.1.4'

loop_
_geom_angle_atom_site_label_1
_geom_angle_atom_site_label_2
_geom_angle_atom_site_label_3
_geom_angle
_geom_angle_site_symmetry_1
_geom_angle_site_symmetry_3
_geom_angle_publ_flag
O6 Eu1 O1 148.8(4) 4_566 . ?
O6 Eu1 O15 73.85(16) 4_566 1_455 ?
O1 Eu1 O15 137.2(4) . 1_455 ?
O6 Eu1 O14 75.67(16) 4_566 3_766 ?
O1 Eu1 O14 79.4(4) . 3_766 ?
O15 Eu1 O14 128.81(14) 1_455 3_766 ?
O6 Eu1 O7 121.17(16) 4_566 2_655 ?
O1 Eu1 O7 67.9(5) . 2_655 ?
O15 Eu1 O7 88.10(17) 1_455 2_655 ?
O14 Eu1 O7 73.97(16) 3_766 2_655 ?
O6 Eu1 O23 135.92(16) 4_566 . ?
O1 Eu1 O23 71.1(3) . . ?
O15 Eu1 O23 71.87(15) 1_455 . ?
O14 Eu1 O23 148.38(16) 3_766 . ?
O7 Eu1 O23 84.52(15) 2_655 . ?
O6 Eu1 O13 78.27(16) 4_566 4_566 ?
O1 Eu1 O13 79.0(5) . 4_566 ?
O15 Eu1 O13 131.51(16) 1_455 4_566 ?
O14 Eu1 O13 79.24(15) 3_766 4_566 ?
O7 Eu1 O13 140.38(16) 2_655 4_566 ?
O23 Eu1 O13 105.18(14) . 4_566 ?
O6 Eu1 O1' 141.8(7) 4_566 . ?
O15 Eu1 O1' 144.3(7) 1_455 . ?
O14 Eu1 O1' 75.9(7) 3_766 . ?
O7 Eu1 O1' 73.7(10) 2_655 . ?
O23 Eu1 O1' 76.0(6) . . ?
O13 Eu1 O1' 71.8(9) 4_566 . ?
O6 Eu1 O12 83.40(15) 4_566 4_566 ?
O1 Eu1 O12 98.1(5) . 4_566 ?
O15 Eu1 O12 87.35(14) 1_455 4_566 ?
O14 Eu1 O12 128.43(13) 3_766 4_566 ?
O7 Eu1 O12 152.46(14) 2_655 4_566 ?
O23 Eu1 O12 68.25(14) . 4_566 ?
O13 Eu1 O12 50.30(14) 4_566 4_566 ?
O1' Eu1 O12 94.8(10) . 4_566 ?
O6 Eu1 C39 79.49(17) 4_566 4_566 ?
O1 Eu1 C39 88.6(5) . 4_566 ?
O15 Eu1 C39 109.99(18) 1_455 4_566 ?
O14 Eu1 C39 103.55(17) 3_766 4_566 ?
O7 Eu1 C39 156.48(17) 2_655 4_566 ?
O23 Eu1 C39 87.01(16) . 4_566 ?
O13 Eu1 C39 24.87(16) 4_566 4_566 ?
O1' Eu1 C39 82.9(10) . 4_566 ?
O12 Eu1 C39 25.43(15) 4_566 4_566 ?
O6 Eu1 O6 77.91(15) 4_566 2_655 ?
O1 Eu1 O6 110.0(5) . 2_655 ?
O15 Eu1 O6 65.22(14) 1_455 2_655 ?
O14 Eu1 O6 68.85(13) 3_766 2_655 ?
O7 Eu1 O6 44.34(13) 2_655 2_655 ?
O23 Eu1 O6 110.80(13) . 2_655 ?
O13 Eu1 O6 143.92(13) 4_566 2_655 ?
O1' Eu1 O6 114.2(10) . 2_655 ?
O12 Eu1 O6 150.12(13) 4_566 2_655 ?
C39 Eu1 O6 157.32(14) 4_566 2_655 ?
O6 Eu1 C21 100.63(17) 4_566 2_655 ?
O1 Eu1 C21 88.3(5) . 2_655 ?
O15 Eu1 C21 75.75(16) 1_455 2_655 ?
O14 Eu1 C21 70.71(15) 3_766 2_655 ?
O7 Eu1 C21 21.26(15) 2_655 2_655 ?
O23 Eu1 C21 96.93(15) . 2_655 ?
O13 Eu1 C21 149.07(16) 4_566 2_655 ?
O1' Eu1 C21 93.5(10) . 2_655 ?
O12 Eu1 C21 160.57(14) 4_566 2_655 ?
C39 Eu1 C21 173.91(18) 4_566 2_655 ?
O6 Eu1 C21 23.10(14) 2_655 2_655 ?
O11 Eu2 O10 77.26(14) 3_656 . ?
O11 Eu2 O18 80.13(15) 3_656 4_566 ?
O10 Eu2 O18 143.91(16) . 4_566 ?
O11 Eu2 O8 138.10(14) 3_656 4_666 ?
O10 Eu2 O8 139.63(15) . 4_666 ?
O18 Eu2 O8 73.76(15) 4_566 4_666 ?
O11 Eu2 O20 85.27(15) 3_656 2_545 ?
O10 Eu2 O20 77.52(16) . 2_545 ?
O18 Eu2 O20 72.88(17) 4_566 2_545 ?
O8 Eu2 O20 116.41(15) 4_666 2_545 ?
O11 Eu2 O3 109.97(16) 3_656 . ?
O10 Eu2 O3 70.79(16) . . ?
O18 Eu2 O3 144.33(17) 4_566 . ?
O8 Eu2 O3 77.05(15) 4_666 . ?
O20 Eu2 O3 140.09(17) 2_545 . ?
O11 Eu2 O16 152.09(14) 3_656 . ?
O10 Eu2 O16 76.79(14) . . ?
O18 Eu2 O16 116.47(15) 4_566 . ?
O8 Eu2 O16 69.81(14) 4_666 . ?
O20 Eu2 O16 79.25(15) 2_545 . ?
O3 Eu2 O16 70.52(15) . . ?
O11 Eu2 O2 70.95(15) 3_656 . ?
O10 Eu2 O2 117.34(14) . . ?
O18 Eu2 O2 80.39(17) 4_566 . ?
O8 Eu2 O2 72.78(14) 4_666 . ?
O20 Eu2 O2 146.87(17) 2_545 . ?
O3 Eu2 O2 71.67(16) . . ?
O16 Eu2 O2 131.33(16) . . ?
O11 Eu2 Eu3 122.07(11) 3_656 . ?
O10 Eu2 Eu3 126.88(10) . . ?
O18 Eu2 Eu3 48.70(12) 4_566 . ?
O8 Eu2 Eu3 58.94(10) 4_666 . ?
O20 Eu2 Eu3 58.22(11) 2_545 . ?
O3 Eu2 Eu3 127.16(11) . . ?
O16 Eu2 Eu3 67.98(10) . . ?
O2 Eu2 Eu3 115.77(11) . . ?
O17 Eu3 O9 75.83(16) . 4_666 ?
O17 Eu3 O21 78.69(16) . 2_545 ?
O9 Eu3 O21 129.33(15) 4_666 2_545 ?
O17 Eu3 O19 123.51(15) . 4_566 ?
O9 Eu3 O19 86.00(16) 4_666 4_566 ?
O21 Eu3 O19 72.88(16) 2_545 4_566 ?
O17 Eu3 O4 146.20(17) . . ?
O9 Eu3 O4 137.70(17) 4_666 . ?
O21 Eu3 O4 79.33(17) 2_545 . ?
O19 Eu3 O4 72.92(17) 4_566 . ?
O17 Eu3 O22 76.59(15) . . ?
O9 Eu3 O22 130.93(16) 4_666 . ?
O21 Eu3 O22 82.78(16) 2_545 . ?
O19 Eu3 O22 142.93(16) 4_566 . ?
O4 Eu3 O22 75.44(17) . . ?
O17 Eu3 O12 131.34(15) . 4_566 ?
O9 Eu3 O12 71.17(14) 4_666 4_566 ?
O21 Eu3 O12 149.75(16) 2_545 4_566 ?
O19 Eu3 O12 88.95(14) 4_566 4_566 ?
O4 Eu3 O12 72.18(17) . 4_566 ?
O22 Eu3 O12 99.35(14) . 4_566 ?
O17 Eu3 O23 77.25(14) . . ?
O9 Eu3 O23 85.90(14) 4_666 . ?
O21 Eu3 O23 129.49(14) 2_545 . ?
O19 Eu3 O23 154.76(14) 4_566 . ?
O4 Eu3 O23 97.76(15) . . ?
O22 Eu3 O23 48.69(14) . . ?
O12 Eu3 O23 65.81(13) 4_566 . ?
O17 Eu3 C57 74.33(16) . . ?
O9 Eu3 C57 108.79(17) 4_666 . ?
O21 Eu3 C57 105.31(17) 2_545 . ?
O19 Eu3 C57 160.05(17) 4_566 . ?
O4 Eu3 C57 87.18(18) . . ?
O22 Eu3 C57 23.75(16) . . ?
O12 Eu3 C57 83.55(15) 4_566 . ?
O23 Eu3 C57 25.00(15) . . ?
O17 Eu3 C63 104.87(16) . 4_566 ?
O9 Eu3 C63 77.24(16) 4_666 4_566 ?
O21 Eu3 C63 68.06(16) 2_545 4_566 ?
O19 Eu3 C63 18.83(16) 4_566 4_566 ?
O4 Eu3 C63 90.20(18) . 4_566 ?
O22 Eu3 C63 149.55(16) . 4_566 ?
O12 Eu3 C63 101.57(14) 4_566 4_566 ?
O23 Eu3 C63 161.75(14) . 4_566 ?
C57 Eu3 C63 173.24(17) . 4_566 ?
O17 Eu3 Eu1 102.44(11) . . ?
O9 Eu3 Eu1 74.57(10) 4_666 . ?
O21 Eu3 Eu1 154.40(11) 2_545 . ?
O19 Eu3 Eu1 123.59(11) 4_566 . ?
O4 Eu3 Eu1 87.02(13) . . ?
O22 Eu3 Eu1 72.82(11) . . ?
O12 Eu3 Eu1 34.73(9) 4_566 . ?
O23 Eu3 Eu1 31.22(8) . . ?
C57 Eu3 Eu1 52.02(13) . . ?
C63 Eu3 Eu1 134.08(11) 4_566 . ?
O17 Eu3 Eu2 53.06(10) . . ?
O9 Eu3 Eu2 64.05(10) 4_666 . ?
O21 Eu3 Eu2 65.56(11) 2_545 . ?
O19 Eu3 Eu2 70.78(11) 4_566 . ?
O4 Eu3 Eu2 135.18(12) . . ?
O22 Eu3 Eu2 123.60(11) . . ?
O12 Eu3 Eu2 131.49(9) 4_566 . ?
O23 Eu3 Eu2 125.78(9) . . ?
C57 Eu3 Eu2 127.34(12) . . ?
C63 Eu3 Eu2 51.98(12) 4_566 . ?
Eu1 Eu3 Eu2 135.426(12) . . ?
N6 Cu1 Cu2 141.67(15) . . ?
N6 Cu1 Cu3 149.08(16) . . ?
Cu2 Cu1 Cu3 59.77(4) . . ?
N6 Cu1 I3 107.24(16) . . ?
Cu2 Cu1 I3 62.02(3) . . ?
Cu3 Cu1 I3 57.93(3) . . ?
N6 Cu1 Cu4 142.08(16) . . ?
Cu2 Cu1 Cu4 65.43(3) . . ?
Cu3 Cu1 Cu4 57.33(3) . . ?
I3 Cu1 Cu4 110.27(4) . . ?
N6 Cu1 I1 104.43(16) . . ?
Cu2 Cu1 I1 61.55(3) . . ?
Cu3 Cu1 I1 106.41(4) . . ?
I3 Cu1 I1 120.18(4) . . ?
Cu4 Cu1 I1 60.42(3) . . ?
N6 Cu1 I2 104.29(15) . . ?
Cu2 Cu1 I2 114.03(4) . . ?
Cu3 Cu1 I2 62.22(3) . . ?
I3 Cu1 I2 108.51(4) . . ?
Cu4 Cu1 I2 58.38(3) . . ?
I1 Cu1 I2 110.90(3) . . ?
N8 Cu2 Cu1 145.10(15) . . ?
N8 Cu2 Cu3 141.59(16) . . ?
Cu1 Cu2 Cu3 62.48(4) . . ?
N8 Cu2 I3 105.54(15) . . ?
Cu1 Cu2 I3 61.39(3) . . ?
Cu3 Cu2 I3 58.53(3) . . ?
N8 Cu2 I1 109.03(16) . . ?
Cu1 Cu2 I1 62.26(3) . . ?
Cu3 Cu2 I1 108.94(4) . . ?
I3 Cu2 I1 120.26(4) . . ?
N8 Cu2 I4 106.26(15) . . ?
Cu1 Cu2 I4 108.64(4) . . ?
Cu3 Cu2 I4 59.10(3) . . ?
I3 Cu2 I4 111.95(4) . . ?
I1 Cu2 I4 103.09(3) . . ?
N8 Cu2 Cu4 147.86(15) . . ?
Cu1 Cu2 Cu4 60.10(3) . . ?
Cu3 Cu2 Cu4 56.38(3) . . ?
I3 Cu2 Cu4 105.93(3) . . ?
I1 Cu2 Cu4 58.96(3) . . ?
I4 Cu2 Cu4 55.07(3) . . ?
N7 Cu3 Cu4 128.63(16) . . ?
N7 Cu3 I3 113.53(16) . . ?
Cu4 Cu3 I3 117.55(4) . . ?
N7 Cu3 Cu2 149.68(18) . . ?
Cu4 Cu3 Cu2 66.60(4) . . ?
I3 Cu3 Cu2 62.51(3) . . ?
N7 Cu3 I4 99.67(17) . . ?
Cu4 Cu3 I4 59.43(3) . . ?
I3 Cu3 I4 119.33(4) . . ?
Cu2 Cu3 I4 63.46(3) . . ?
N7 Cu3 Cu1 150.01(18) . . ?
Cu4 Cu3 Cu1 62.16(4) . . ?
I3 Cu3 Cu1 61.18(3) . . ?
Cu2 Cu3 Cu1 57.75(3) . . ?
I4 Cu3 Cu1 108.38(4) . . ?
N7 Cu3 I2 99.45(18) . . ?
Cu4 Cu3 I2 59.04(3) . . ?
I3 Cu3 I2 109.23(4) . . ?
Cu2 Cu3 I2 110.28(4) . . ?
I4 Cu3 I2 113.57(3) . . ?
Cu1 Cu3 I2 59.89(3) . . ?
Cu3 Cu4 I4 61.56(3) . . ?
Cu3 Cu4 I5 146.81(4) . . ?
I4 Cu4 I5 104.35(3) . . ?
Cu3 Cu4 I2 64.38(3) . . ?
I4 Cu4 I2 120.28(4) . . ?
I5 Cu4 I2 106.98(3) . . ?
Cu3 Cu4 Cu1 60.51(3) . . ?
I4 Cu4 Cu1 108.74(4) . . ?
I5 Cu4 Cu1 146.25(4) . . ?
I2 Cu4 Cu1 61.09(3) . . ?
Cu3 Cu4 I1 108.44(4) . . ?
I4 Cu4 I1 106.75(3) . . ?
I5 Cu4 I1 104.39(3) . . ?
I2 Cu4 I1 112.67(3) . . ?
Cu1 Cu4 I1 59.79(3) . . ?
Cu3 Cu4 Cu2 57.02(3) . . ?
I4 Cu4 Cu2 60.81(3) . . ?
I5 Cu4 Cu2 145.65(4) . . ?
I2 Cu4 Cu2 107.10(3) . . ?
Cu1 Cu4 Cu2 54.47(3) . . ?
I1 Cu4 Cu2 57.76(3) . . ?
N11 Cu5 Cu7 146.66(16) . . ?
N11 Cu5 I6 111.04(16) . . ?
Cu7 Cu5 I6 63.95(3) . . ?
N11 Cu5 Cu8 148.64(16) . . ?
Cu7 Cu5 Cu8 60.47(4) . . ?
I6 Cu5 Cu8 59.83(3) . . ?
N11 Cu5 I5 105.17(16) . . ?
Cu7 Cu5 I5 60.24(3) . . ?
I6 Cu5 I5 121.11(4) . . ?
Cu8 Cu5 I5 104.58(4) . . ?
N11 Cu5 I8 101.06(15) . . ?
Cu7 Cu5 I8 111.63(4) . . ?
I6 Cu5 I8 110.33(4) . . ?
Cu8 Cu5 I8 60.90(3) . . ?
I5 Cu5 I8 106.15(3) . . ?
N11 Cu5 Cu6 135.80(16) . . ?
Cu7 Cu5 Cu6 65.52(3) . . ?
I6 Cu5 Cu6 112.11(4) . . ?
Cu8 Cu5 Cu6 57.00(3) . . ?
I5 Cu5 Cu6 58.65(3) . . ?
I8 Cu5 Cu6 54.68(3) . . ?
I7 Cu6 I8 120.71(4) . . ?
I7 Cu6 Cu8 61.38(3) . . ?
I8 Cu6 Cu8 64.14(3) . . ?
I7 Cu6 I9 108.11(4) . . ?
I8 Cu6 I9 109.26(4) . . ?
Cu8 Cu6 I9 152.57(4) . . ?
I7 Cu6 I5 103.21(4) . . ?
I8 Cu6 I5 112.19(4) . . ?
Cu8 Cu6 I5 105.49(4) . . ?
I9 Cu6 I5 101.57(3) . . ?
I7 Cu6 Cu5 104.85(4) . . ?
I8 Cu6 Cu5 61.82(3) . . ?
Cu8 Cu6 Cu5 58.28(3) . . ?
I9 Cu6 Cu5 144.83(4) . . ?
I5 Cu6 Cu5 58.50(3) . . ?
I7 Cu6 Cu7 58.05(3) . . ?
I8 Cu6 Cu7 107.03(4) . . ?
Cu8 Cu6 Cu7 56.35(3) . . ?
I9 Cu6 Cu7 142.72(4) . . ?
I5 Cu6 Cu7 55.92(3) . . ?
Cu5 Cu6 Cu7 53.03(3) . . ?
N9 Cu7 Cu5 138.40(16) . . ?
N9 Cu7 Cu8 143.63(17) . . ?
Cu5 Cu7 Cu8 61.43(4) . . ?
N9 Cu7 I5 109.46(17) . . ?
Cu5 Cu7 I5 62.46(3) . . ?
Cu8 Cu7 I5 106.89(4) . . ?
N9 Cu7 I7 112.47(16) . . ?
Cu5 Cu7 I7 109.10(4) . . ?
Cu8 Cu7 I7 59.80(3) . . ?
I5 Cu7 I7 101.87(3) . . ?
N9 Cu7 I6 102.40(16) . . ?
Cu5 Cu7 I6 58.30(3) . . ?
Cu8 Cu7 I6 58.34(3) . . ?
I5 Cu7 I6 117.88(4) . . ?
I7 Cu7 I6 113.08(4) . . ?
N9 Cu7 Cu6 152.53(16) . . ?
Cu5 Cu7 Cu6 61.45(3) . . ?
Cu8 Cu7 Cu6 55.94(3) . . ?
I5 Cu7 Cu6 57.92(3) . . ?
I7 Cu7 Cu6 54.41(3) . . ?
I6 Cu7 Cu6 105.03(3) . . ?
N10 Cu8 I6 110.86(15) . . ?
N10 Cu8 Cu6 130.82(16) . . ?
I6 Cu8 Cu6 118.09(4) . . ?
N10 Cu8 Cu7 146.93(18) . . ?
I6 Cu8 Cu7 62.67(3) . . ?
Cu6 Cu8 Cu7 67.71(4) . . ?
N10 Cu8 I7 102.38(17) . . ?
I6 Cu8 I7 118.16(4) . . ?
Cu6 Cu8 I7 58.47(3) . . ?
Cu7 Cu8 I7 61.11(3) . . ?
N10 Cu8 Cu5 149.64(18) . . ?
I6 Cu8 Cu5 58.71(3) . . ?
Cu6 Cu8 Cu5 64.71(4) . . ?
Cu7 Cu8 Cu5 58.11(4) . . ?
I7 Cu8 Cu5 107.51(4) . . ?
N10 Cu8 I8 102.25(18) . . ?
I6 Cu8 I8 110.15(4) . . ?
Cu6 Cu8 I8 57.14(3) . . ?
Cu7 Cu8 I8 110.41(4) . . ?
I7 Cu8 I8 111.62(4) . . ?
Cu5 Cu8 I8 61.78(3) . . ?
N14 Cu9 Cu11 141.72(17) . . ?
N14 Cu9 I9 108.06(17) . . ?
Cu11 Cu9 I9 62.02(3) . . ?
N14 Cu9 I11 107.27(16) . . ?
Cu11 Cu9 I11 59.20(3) . . ?
I9 Cu9 I11 118.89(4) . . ?
N14 Cu9 I12 107.06(17) . . ?
Cu11 Cu9 I12 111.16(4) . . ?
I9 Cu9 I12 107.81(3) . . ?
I11 Cu9 I12 107.20(4) . . ?
N14 Cu9 Cu12 147.81(16) . . ?
Cu11 Cu9 Cu12 63.06(3) . . ?
I9 Cu9 Cu12 60.15(3) . . ?
I11 Cu9 Cu12 104.31(3) . . ?
I12 Cu9 Cu12 56.59(3) . . ?
N14 Cu9 Cu10 142.52(17) . . ?
Cu11 Cu9 Cu10 63.95(4) . . ?
I9 Cu9 Cu10 109.19(4) . . ?
I11 Cu9 Cu10 56.67(3) . . ?
I12 Cu9 Cu10 56.94(3) . . ?
Cu12 Cu9 Cu10 56.29(3) . . ?
N13 Cu10 I11 119.75(14) . . ?
N13 Cu10 Cu12 130.75(14) . . ?
I11 Cu10 Cu12 109.42(4) . . ?
N13 Cu10 I12 103.17(15) . . ?
I11 Cu10 I12 110.89(3) . . ?
Cu12 Cu10 I12 58.70(3) . . ?
N13 Cu10 I10 102.43(16) . . ?
I11 Cu10 I10 107.15(4) . . ?
Cu12 Cu10 I10 57.93(3) . . ?
I12 Cu10 I10 113.39(4) . . ?
N13 Cu10 Cu9 153.21(16) . . ?
I11 Cu10 Cu9 58.71(3) . . ?
Cu12 Cu10 Cu9 60.32(3) . . ?
I12 Cu10 Cu9 59.09(3) . . ?
I10 Cu10 Cu9 103.23(4) . . ?
N13 Cu10 Cu11 150.81(16) . . ?
I11 Cu10 Cu11 56.37(3) . . ?
Cu12 Cu10 Cu11 60.85(3) . . ?
I12 Cu10 Cu11 104.75(3) . . ?
I10 Cu10 Cu11 58.28(3) . . ?
Cu9 Cu10 Cu11 54.21(3) . . ?
N12 Cu11 Cu9 143.08(16) . . ?
N12 Cu11 I11 114.11(16) . . ?
Cu9 Cu11 I11 61.80(3) . . ?
N12 Cu11 I9 102.86(17) . . ?
Cu9 Cu11 I9 59.43(3) . . ?
I11 Cu11 I9 118.91(4) . . ?
N12 Cu11 I10 107.09(15) . . ?
Cu9 Cu11 I10 109.01(4) . . ?
I11 Cu11 I10 106.79(4) . . ?
I9 Cu11 I10 106.35(3) . . ?
N12 Cu11 Cu12 141.03(16) . . ?
Cu9 Cu11 Cu12 61.02(3) . . ?
I11 Cu11 Cu12 104.68(4) . . ?
I9 Cu11 Cu12 58.72(3) . . ?
I10 Cu11 Cu12 55.76(3) . . ?
N12 Cu11 Cu10 150.45(17) . . ?
Cu9 Cu11 Cu10 61.84(3) . . ?
I11 Cu11 Cu10 56.65(3) . . ?
I9 Cu11 Cu10 105.76(3) . . ?
I10 Cu11 Cu10 57.60(3) . . ?
Cu12 Cu11 Cu10 55.15(3) . . ?
I12 Cu12 I10 119.55(4) . . ?
I12 Cu12 Cu10 60.78(3) . . ?
I10 Cu12 Cu10 62.45(3) . . ?
I12 Cu12 I1 109.69(3) . 2_655 ?
I10 Cu12 I1 104.92(3) . 2_655 ?
Cu10 Cu12 I1 145.40(4) . 2_655 ?
I12 Cu12 I9 109.26(3) . . ?
I10 Cu12 I9 110.45(4) . . ?
Cu10 Cu12 I9 113.21(4) . . ?
I1 Cu12 I9 101.36(3) 2_655 . ?
I12 Cu12 Cu9 60.78(3) . . ?
I10 Cu12 Cu9 108.81(4) . . ?
Cu10 Cu12 Cu9 63.39(3) . . ?
I1 Cu12 Cu9 144.88(4) 2_655 . ?
I9 Cu12 Cu9 57.69(3) . . ?
I12 Cu12 Cu11 108.63(4) . . ?
I10 Cu12 Cu11 60.64(3) . . ?
Cu10 Cu12 Cu11 64.00(3) . . ?
I1 Cu12 Cu11 141.01(4) 2_655 . ?
I9 Cu12 Cu11 58.66(3) . . ?
Cu9 Cu12 Cu11 55.92(3) . . ?
Cu2 I1 Cu12 108.84(3) . 2_645 ?
Cu2 I1 Cu1 56.18(3) . . ?
Cu12 I1 Cu1 107.95(3) 2_645 . ?
Cu2 I1 Cu4 63.28(3) . . ?
Cu12 I1 Cu4 167.51(3) 2_645 . ?
Cu1 I1 Cu4 59.79(3) . . ?
Cu4 I2 Cu1 60.53(3) . . ?
Cu4 I2 Cu3 56.58(3) . . ?
Cu1 I2 Cu3 57.88(3) . . ?
Cu3 I3 Cu1 60.89(3) . . ?
Cu3 I3 Cu2 58.95(3) . . ?
Cu1 I3 Cu2 56.60(3) . . ?
Cu4 I4 Cu3 59.01(3) . . ?
Cu4 I4 Cu2 64.12(3) . . ?
Cu3 I4 Cu2 57.43(3) . . ?
Cu4 I5 Cu7 109.35(3) . . ?
Cu4 I5 Cu5 105.71(3) . . ?
Cu7 I5 Cu5 57.30(3) . . ?
Cu4 I5 Cu6 168.51(3) . . ?
Cu7 I5 Cu6 66.15(3) . . ?
Cu5 I5 Cu6 62.84(3) . . ?
Cu5 I6 Cu8 61.47(3) . . ?
Cu5 I6 Cu7 57.75(3) . . ?
Cu8 I6 Cu7 58.98(3) . . ?
Cu6 I7 Cu8 60.15(3) . . ?
Cu6 I7 Cu7 67.55(3) . . ?
Cu8 I7 Cu7 59.09(3) . . ?
Cu6 I8 Cu8 58.72(3) . . ?
Cu6 I8 Cu5 63.50(3) . . ?
Cu8 I8 Cu5 57.32(3) . . ?
Cu9 I9 Cu6 115.57(3) . . ?
Cu9 I9 Cu11 58.55(3) . . ?
Cu6 I9 Cu11 111.66(3) . . ?
Cu9 I9 Cu12 62.17(3) . . ?
Cu6 I9 Cu12 174.27(3) . . ?
Cu11 I9 Cu12 62.62(3) . . ?
Cu12 I10 Cu10 59.62(3) . . ?
Cu12 I10 Cu11 63.60(3) . . ?
Cu10 I10 Cu11 64.12(3) . . ?
Cu11 I11 Cu10 66.98(3) . . ?
Cu11 I11 Cu9 59.00(3) . . ?
Cu10 I11 Cu9 64.62(3) . . ?
Cu12 I12 Cu10 60.52(3) . . ?
Cu12 I12 Cu9 62.64(3) . . ?
Cu10 I12 Cu9 63.97(3) . . ?
O1 C1 N1 124.1(11) . . ?
O1 C1 H1 118.0 . . ?
N1 C1 H1 118.0 . . ?
N1 C2 H2A 109.5 . . ?
N1 C2 H2B 109.5 . . ?
H2A C2 H2B 109.5 . . ?
N1 C2 H2C 109.5 . . ?
H2A C2 H2C 109.5 . . ?
H2B C2 H2C 109.5 . . ?
N1 C3 H3A 109.5 . . ?
N1 C3 H3B 109.6 . . ?
H3A C3 H3B 109.5 . . ?
N1 C3 H3C 109.3 . . ?
H3A C3 H3C 109.5 . . ?
H3B C3 H3C 109.5 . . ?
C1 N1 C3 122.0(8) . . ?
C1 N1 C2 122.8(8) . . ?
C3 N1 C2 115.1(7) . . ?
C1 O1 Eu1 132.9(13) . . ?
O1' C1' N1' 123(2) . . ?
O1' C1' H1' 118.4 . . ?
N1' C1' H1' 118.4 . . ?
N1' C2' H2'1 110.0 . . ?
N1' C2' H2'2 109.2 . . ?
H2'1 C2' H2'2 109.5 . . ?
N1' C2' H2'3 109.2 . . ?
H2'1 C2' H2'3 109.5 . . ?
H2'2 C2' H2'3 109.5 . . ?
N1' C3' H3'1 109.8 . . ?
N1' C3' H3'2 109.1 . . ?
H3'1 C3' H3'2 109.5 . . ?
N1' C3' H3'3 109.5 . . ?
H3'1 C3' H3'3 109.5 . . ?
H3'2 C3' H3'3 109.5 . . ?
C1' N1' C3' 123.0(9) . . ?
C1' N1' C2' 122.8(9) . . ?
C3' N1' C2' 114.1(8) . . ?
C1' O1' Eu1 126(3) . . ?
O2 C4 N2 127.7(8) . . ?
O2 C4 H4 116.2 . . ?
N2 C4 H4 116.2 . . ?
N2 C5 H5A 109.4 . . ?
N2 C5 H5B 109.5 . . ?
H5A C5 H5B 109.5 . . ?
N2 C5 H5C 109.5 . . ?
H5A C5 H5C 109.5 . . ?
H5B C5 H5C 109.5 . . ?
N2 C6 H6A 109.2 . . ?
N2 C6 H6B 109.6 . . ?
H6A C6 H6B 109.5 . . ?
N2 C6 H6C 109.6 . . ?
H6A C6 H6C 109.5 . . ?
H6B C6 H6C 109.5 . . ?
O3 C7 N3 126.1(9) . . ?
O3 C7 H7 117.0 . . ?
N3 C7 H7 117.0 . . ?
N3 C8 H8A 110.0 . . ?
N3 C8 H8B 109.3 . . ?
H8A C8 H8B 109.5 . . ?
N3 C8 H8C 109.1 . . ?
H8A C8 H8C 109.5 . . ?
H8B C8 H8C 109.5 . . ?
N3 C9 H9A 109.3 . . ?
N3 C9 H9B 109.4 . . ?
H9A C9 H9B 109.5 . . ?
N3 C9 H9C 109.7 . . ?
H9A C9 H9C 109.5 . . ?
H9B C9 H9C 109.5 . . ?
O4 C10 N4 125.5(11) . . ?
O4 C10 H10 117.2 . . ?
N4 C10 H10 117.2 . . ?
N4 C11 H11A 109.4 . . ?
N4 C11 H11B 109.3 . . ?
H11A C11 H11B 109.5 . . ?
N4 C11 H11C 109.7 . . ?
H11A C11 H11C 109.5 . . ?
H11B C11 H11C 109.5 . . ?
N4 C12 H12A 109.5 . . ?
N4 C12 H12B 109.5 . . ?
H12A C12 H12B 109.5 . . ?
N4 C12 H12C 109.4 . . ?
H12A C12 H12C 109.5 . . ?
H12B C12 H12C 109.5 . . ?
N5 C13 O5 123.7(13) . . ?
N5 C13 H13 118.1 . . ?
O5 C13 H13 118.1 . . ?
N5 C14 H14A 110.0 . . ?
N5 C14 H14B 109.0 . . ?
H14A C14 H14B 109.5 . . ?
N5 C14 H14C 109.4 . . ?
H14A C14 H14C 109.5 . . ?
H14B C14 H14C 109.5 . . ?
N5 C15 H15A 109.2 . . ?
N5 C15 H15B 109.7 . . ?
H15A C15 H15B 109.5 . . ?
N5 C15 H15C 109.6 . . ?
H15A C15 H15C 109.5 . . ?
H15B C15 H15C 109.5 . . ?
N6 C16 C17 123.6(6) . . ?
N6 C16 H16 118.2 . . ?
C17 C16 H16 118.2 . . ?
C16 C17 C18 119.5(6) . . ?
C16 C17 H17 120.2 . . ?
C18 C17 H17 120.2 . . ?
C19 C18 C17 117.3(6) . . ?
C19 C18 C21 121.9(6) . . ?
C17 C18 C21 120.9(6) . . ?
C18 C19 C20 119.8(6) . . ?
C18 C19 H19 120.1 . . ?
C20 C19 H19 120.1 . . ?
N6 C20 C19 122.4(7) . . ?
N6 C20 H20 118.8 . . ?
C19 C20 H20 118.8 . . ?
O7 C21 O6 122.6(6) . . ?
O7 C21 C18 118.5(6) . . ?
O6 C21 C18 118.9(6) . . ?
O7 C21 Eu1 44.3(3) . 2_645 ?
O6 C21 Eu1 78.3(4) . 2_645 ?
C18 C21 Eu1 162.7(4) . 2_645 ?
N7 C22 C23 122.7(6) . . ?
N7 C22 H22 118.7 . . ?
C23 C22 H22 118.7 . . ?
C24 C23 C22 119.6(6) . . ?
C24 C23 H23 120.2 . . ?
C22 C23 H23 120.2 . . ?
C23 C24 C25 117.8(6) . . ?
C23 C24 C27 120.1(5) . . ?
C25 C24 C27 122.1(6) . . ?
C26 C25 C24 120.1(6) . . ?
C26 C25 H25 119.9 . . ?
C24 C25 H25 119.9 . . ?
N7 C26 C25 123.2(6) . . ?
N7 C26 H26 118.4 . . ?
C25 C26 H26 118.4 . . ?
O8 C27 O9 126.7(5) . . ?
O8 C27 C24 116.2(5) . . ?
O9 C27 C24 117.0(5) . . ?
N8 C28 C29 123.3(6) . . ?
N8 C28 H28 118.3 . . ?
C29 C28 H28 118.3 . . ?
C28 C29 C30 118.8(6) . . ?
C28 C29 H29 120.6 . . ?
C30 C29 H29 120.6 . . ?
C31 C30 C29 118.3(6) . . ?
C31 C30 C33 121.7(5) . . ?
C29 C30 C33 120.0(6) . . ?
C30 C31 C32 119.4(6) . . ?
C30 C31 H31 120.3 . . ?
C32 C31 H31 120.3 . . ?
N8 C32 C31 123.2(6) . . ?
N8 C32 H32 118.4 . . ?
C31 C32 H32 118.4 . . ?
O11 C33 O10 126.9(6) . . ?
O11 C33 C30 116.5(5) . . ?
O10 C33 C30 116.5(5) . . ?
N9 C34 C35 123.4(6) . . ?
N9 C34 H34 118.3 . . ?
C35 C34 H34 118.3 . . ?
C36 C35 C34 119.0(7) . . ?
C36 C35 H35 120.5 . . ?
C34 C35 H35 120.5 . . ?
C35 C36 C37 117.1(6) . . ?
C35 C36 C39 120.7(6) . . ?
C37 C36 C39 122.3(6) . . ?
C38 C37 C36 120.4(6) . . ?
C38 C37 H37 119.8 . . ?
C36 C37 H37 119.8 . . ?
N9 C38 C37 123.3(6) . . ?
N9 C38 H38 118.4 . . ?
C37 C38 H38 118.4 . . ?
O13 C39 O12 122.0(5) . . ?
O13 C39 C36 118.0(6) . . ?
O12 C39 C36 119.9(6) . . ?
O13 C39 Eu1 54.8(3) . 4_665 ?
O12 C39 Eu1 67.3(3) . 4_665 ?
C36 C39 Eu1 172.0(5) . 4_665 ?
N10 C40 C41 123.1(6) . . ?
N10 C40 H40 118.5 . . ?
C41 C40 H40 118.5 . . ?
C40 C41 C42 120.9(6) . . ?
C40 C41 H41 119.5 . . ?
C42 C41 H41 119.5 . . ?
C43 C42 C41 116.8(6) . . ?
C43 C42 C45 122.1(6) . . ?
C41 C42 C45 121.1(6) . . ?
C42 C43 C44 119.4(6) . . ?
C42 C43 H43 120.3 . . ?
C44 C43 H43 120.3 . . ?
N10 C44 C43 123.2(7) . . ?
N10 C44 H44 118.4 . . ?
C43 C44 H44 118.4 . . ?
O14 C45 O15 126.3(6) . . ?
O14 C45 C42 117.5(6) . . ?
O15 C45 C42 116.3(5) . . ?
N11 C46 C47 123.5(6) . . ?
N11 C46 H46 118.3 . . ?
C47 C46 H46 118.3 . . ?
C46 C47 C48 119.4(6) . . ?
C46 C47 H47 120.3 . . ?
C48 C47 H47 120.3 . . ?
C49 C48 C47 117.0(6) . . ?
C49 C48 C51 120.2(6) . . ?
C47 C48 C51 122.8(5) . . ?
C50 C49 C48 120.5(6) . . ?
C50 C49 H49 119.7 . . ?
C48 C49 H49 119.7 . . ?
N11 C50 C49 123.3(6) . . ?
N11 C50 H50 118.4 . . ?
C49 C50 H50 118.4 . . ?
O16 C51 O17 124.8(6) . . ?
O16 C51 C48 118.6(6) . . ?
O17 C51 C48 116.6(5) . . ?
N14 C52 C53 124.0(6) . . ?
N14 C52 H52 118.0 . . ?
C53 C52 H52 118.0 . . ?
C54 C53 C52 119.2(6) . . ?
C54 C53 H53 120.4 . . ?
C52 C53 H53 120.4 . . ?
C55 C54 C53 117.7(6) . . ?
C55 C54 C57 120.2(6) . . ?
C53 C54 C57 122.0(6) . . ?
C54 C55 C56 118.3(7) . . ?
C54 C55 H55 120.8 . . ?
C56 C55 H55 120.8 . . ?
N14 C56 C55 125.2(6) . . ?
N14 C56 H56 117.4 . . ?
C55 C56 H56 117.4 . . ?
O22 C57 O23 121.8(6) . . ?
O22 C57 C54 118.8(6) . . ?
O23 C57 C54 119.3(6) . . ?
O22 C57 Eu3 52.3(3) . . ?
O23 C57 Eu3 69.8(3) . . ?
C54 C57 Eu3 168.3(4) . . ?
N12 C58 C59 122.6(6) . . ?
N12 C58 H58 118.7 . . ?
C59 C58 H58 118.7 . . ?
C58 C59 C60 120.3(6) . . ?
C58 C59 H59 119.8 . . ?
C60 C59 H59 119.8 . . ?
C61 C60 C59 116.2(6) . . ?
C61 C60 C63 121.2(6) . . ?
C59 C60 C63 122.6(6) . . ?
C62 C61 C60 120.9(6) . . ?
C62 C61 H61 119.5 . . ?
C60 C61 H61 119.5 . . ?
N12 C62 C61 123.6(6) . . ?
N12 C62 H62 118.2 . . ?
C61 C62 H62 118.2 . . ?
O18 C63 O19 124.1(6) . . ?
O18 C63 C60 118.0(6) . . ?
O19 C63 C60 117.9(6) . . ?
O18 C63 Eu3 86.6(4) . 4_665 ?
O19 C63 Eu3 38.1(3) . 4_665 ?
C60 C63 Eu3 154.2(5) . 4_665 ?
N13 C64 C65 123.2(6) . . ?
N13 C64 H64 118.4 . . ?
C65 C64 H64 118.4 . . ?
C64 C65 C66 120.3(6) . . ?
C64 C65 H65 119.9 . . ?
C66 C65 H65 119.9 . . ?
C67 C66 C65 117.0(6) . . ?
C67 C66 C69 122.5(5) . . ?
C65 C66 C69 120.5(6) . . ?
C66 C67 C68 119.5(6) . . ?
C66 C67 H67 120.2 . . ?
C68 C67 H67 120.2 . . ?
N13 C68 C67 124.3(6) . . ?
N13 C68 H68 117.8 . . ?
C67 C68 H68 117.8 . . ?
O20 C69 O21 126.1(6) . . ?
O20 C69 C66 118.6(5) . . ?
O21 C69 C66 115.3(6) . . ?
C4 N2 C5 121.1(9) . . ?
C4 N2 C6 118.8(7) . . ?
C5 N2 C6 120.1(7) . . ?
C7 N3 C8 123.2(10) . . ?
C7 N3 C9 117.8(9) . . ?
C8 N3 C9 119.0(9) . . ?
C10 N4 C11 122.1(12) . . ?
C10 N4 C12 117.2(12) . . ?
C11 N4 C12 120.5(11) . . ?
C13 N5 C14 121.4(12) . . ?
C13 N5 C15 119.7(12) . . ?
C14 N5 C15 118.6(11) . . ?
C16 N6 C20 117.3(6) . . ?
C16 N6 Cu1 119.9(4) . . ?
C20 N6 Cu1 122.7(5) . . ?
C26 N7 C22 116.5(5) . . ?
C26 N7 Cu3 123.2(4) . . ?
C22 N7 Cu3 120.3(5) . . ?
C32 N8 C28 116.8(5) . . ?
C32 N8 Cu2 118.4(4) . . ?
C28 N8 Cu2 124.2(4) . . ?
C34 N9 C38 116.7(5) . . ?
C34 N9 Cu7 120.9(4) . . ?
C38 N9 Cu7 122.2(5) . . ?
C40 N10 C44 116.4(6) . . ?
C40 N10 Cu8 122.9(4) . . ?
C44 N10 Cu8 120.7(5) . . ?
C50 N11 C46 116.1(6) . . ?
C50 N11 Cu5 117.0(4) . . ?
C46 N11 Cu5 126.7(5) . . ?
C62 N12 C58 116.2(6) . . ?
C62 N12 Cu11 118.5(4) . . ?
C58 N12 Cu11 125.1(5) . . ?
C68 N13 C64 115.7(5) . . ?
C68 N13 Cu10 120.5(4) . . ?
C64 N13 Cu10 123.8(4) . . ?
C56 N14 C52 115.4(6) . . ?
C56 N14 Cu9 122.5(4) . . ?
C52 N14 Cu9 121.7(5) . . ?
C4 O2 Eu2 129.5(5) . . ?
C7 O3 Eu2 136.2(5) . . ?
C10 O4 Eu3 133.9(6) . . ?
C21 O6 Eu1 169.6(5) . 4_665 ?
C21 O6 Eu1 78.6(4) . 2_645 ?
Eu1 O6 Eu1 102.09(15) 4_665 2_645 ?
C21 O7 Eu1 114.4(4) . 2_645 ?
C27 O8 Eu2 148.7(4) . 4_565 ?
C27 O9 Eu3 137.3(4) . 4_565 ?
C33 O10 Eu2 138.7(4) . . ?
C33 O11 Eu2 159.4(4) . 3_656 ?
C39 O12 Eu3 127.7(4) . 4_665 ?
C39 O12 Eu1 87.3(4) . 4_665 ?
Eu3 O12 Eu1 113.74(15) 4_665 4_665 ?
C39 O13 Eu1 100.4(4) . 4_665 ?
C45 O14 Eu1 137.4(4) . 3_766 ?
C45 O15 Eu1 143.6(4) . 1_655 ?
C51 O16 Eu2 128.5(4) . . ?
C51 O17 Eu3 165.1(4) . . ?
C63 O18 Eu2 159.5(5) . 4_665 ?
C63 O19 Eu3 123.0(4) . 4_665 ?
C69 O20 Eu2 149.2(4) . 2 ?
C69 O21 Eu3 137.4(4) . 2 ?
C57 O22 Eu3 104.0(4) . . ?
C57 O23 Eu1 134.8(4) . . ?
C57 O23 Eu3 85.2(4) . . ?
Eu1 O23 Eu3 111.90(16) . . ?

loop_
_geom_bond_atom_site_label_1
_geom_bond_atom_site_label_2
_geom_bond_distance
_geom_bond_site_symmetry_2
_geom_bond_publ_flag
Eu1 O6 2.323(5) 4_566 ?
Eu1 O1 2.351(16) . ?
Eu1 O15 2.351(4) 1_455 ?
Eu1 O14 2.386(4) 3_766 ?
Eu1 O7 2.397(4) 2_655 ?
Eu1 O23 2.441(4) . ?
Eu1 O13 2.446(4) 4_566 ?
Eu1 O1' 2.47(4) . ?
Eu1 O12 2.719(4) 4_566 ?
Eu1 C39 2.945(6) 4_566 ?
Eu1 O6 3.121(5) 2_655 ?
Eu1 C21 3.124(6) 2_655 ?
Eu2 O11 2.331(4) 3_656 ?
Eu2 O10 2.359(4) . ?
Eu2 O18 2.364(4) 4_566 ?
Eu2 O8 2.378(4) 4_666 ?
Eu2 O20 2.398(4) 2_545 ?
Eu2 O3 2.425(5) . ?
Eu2 O16 2.438(4) . ?
Eu2 O2 2.485(4) . ?
Eu2 Eu3 4.4660(6) . ?
Eu3 O17 2.290(4) . ?
Eu3 O9 2.370(4) 4_666 ?
Eu3 O21 2.371(4) 2_545 ?
Eu3 O19 2.391(4) 4_566 ?
Eu3 O4 2.392(5) . ?
Eu3 O22 2.446(4) . ?
Eu3 O12 2.496(4) 4_566 ?
Eu3 O23 2.825(4) . ?
Eu3 C57 3.000(6) . ?
Eu3 C63 3.247(6) 4_566 ?
Cu1 N6 2.011(5) . ?
Cu1 Cu2 2.5633(13) . ?
Cu1 Cu3 2.6879(13) . ?
Cu1 I3 2.6954(11) . ?
Cu1 Cu4 2.7305(12) . ?
Cu1 I1 2.7306(10) . ?
Cu1 I2 2.7453(11) . ?
Cu2 N8 2.009(5) . ?
Cu2 Cu3 2.6185(12) . ?
Cu2 I3 2.7114(10) . ?
Cu2 I1 2.7127(11) . ?
Cu2 I4 2.7797(11) . ?
Cu2 Cu4 2.8647(12) . ?
Cu3 N7 2.002(5) . ?
Cu3 Cu4 2.5993(13) . ?
Cu3 I3 2.6068(10) . ?
Cu3 I4 2.6661(11) . ?
Cu3 I2 2.8079(12) . ?
Cu4 I4 2.6106(11) . ?
Cu4 I5 2.6510(9) . ?
Cu4 I2 2.6705(11) . ?
Cu4 I1 2.7480(10) . ?
Cu5 N11 2.011(5) . ?
Cu5 Cu7 2.6025(13) . ?
Cu5 I6 2.6184(11) . ?
Cu5 Cu8 2.6920(13) . ?
Cu5 I5 2.7420(11) . ?
Cu5 I8 2.8182(12) . ?
Cu5 Cu6 2.8614(13) . ?
Cu6 I7 2.6084(11) . ?
Cu6 I8 2.6087(11) . ?
Cu6 Cu8 2.6542(13) . ?
Cu6 I9 2.7152(10) . ?
Cu6 I5 2.7465(11) . ?
Cu6 Cu7 2.9645(13) . ?
Cu7 N9 2.021(5) . ?
Cu7 Cu8 2.6671(13) . ?
Cu7 I5 2.6847(12) . ?
Cu7 I7 2.7217(11) . ?
Cu7 I6 2.7647(11) . ?
Cu8 N10 2.024(5) . ?
Cu8 I6 2.6490(10) . ?
Cu8 I7 2.6865(11) . ?
Cu8 I8 2.7946(12) . ?
Cu9 N14 2.027(5) . ?
Cu9 Cu11 2.6482(13) . ?
Cu9 I9 2.6730(11) . ?
Cu9 I11 2.7226(11) . ?
Cu9 I12 2.7484(11) . ?
Cu9 Cu12 2.7969(13) . ?
Cu9 Cu10 2.8784(12) . ?
Cu10 N13 2.042(5) . ?
Cu10 I11 2.6620(10) . ?
Cu10 Cu12 2.6780(13) . ?
Cu10 I12 2.6848(11) . ?
Cu10 I10 2.7523(11) . ?
Cu10 Cu11 2.9330(13) . ?
Cu11 N12 2.024(5) . ?
Cu11 I11 2.6536(11) . ?
Cu11 I9 2.7415(11) . ?
Cu11 I10 2.7732(11) . ?
Cu11 Cu12 2.8501(12) . ?
Cu12 I12 2.6288(11) . ?
Cu12 I10 2.6305(10) . ?
Cu12 I1 2.7196(10) 2_655 ?
Cu12 I9 2.7432(10) . ?
I1 Cu12 2.7195(10) 2_645 ?
C1 O1 1.232(10) . ?
C1 N1 1.309(8) . ?
C1 H1 0.9300 . ?
C2 N1 1.497(8) . ?
C2 H2A 0.9600 . ?
C2 H2B 0.9600 . ?
C2 H2C 0.9600 . ?
C3 N1 1.489(8) . ?
C3 H3A 0.9600 . ?
C3 H3B 0.9600 . ?
C3 H3C 0.9600 . ?
C1' O1' 1.231(10) . ?
C1' N1' 1.305(9) . ?
C1' H1' 0.9300 . ?
C2' N1' 1.501(9) . ?
C2' H2'1 0.9600 . ?
C2' H2'2 0.9600 . ?
C2' H2'3 0.9600 . ?
C3' N1' 1.497(9) . ?
C3' H3'1 0.9600 . ?
C3' H3'2 0.9600 . ?
C3' H3'3 0.9600 . ?
C4 O2 1.226(8) . ?
C4 N2 1.315(9) . ?
C4 H4 0.9300 . ?
C5 N2 1.465(10) . ?
C5 H5A 0.9600 . ?
C5 H5B 0.9600 . ?
C5 H5C 0.9600 . ?
C6 N2 1.488(11) . ?
C6 H6A 0.9600 . ?
C6 H6B 0.9600 . ?
C6 H6C 0.9600 . ?
C7 O3 1.196(9) . ?
C7 N3 1.363(10) . ?
C7 H7 0.9300 . ?
C8 N3 1.441(12) . ?
C8 H8A 0.9600 . ?
C8 H8B 0.9600 . ?
C8 H8C 0.9600 . ?
C9 N3 1.467(13) . ?
C9 H9A 0.9600 . ?
C9 H9B 0.9600 . ?
C9 H9C 0.9600 . ?
C10 O4 1.206(10) . ?
C10 N4 1.327(11) . ?
C10 H10 0.9300 . ?
C11 N4 1.419(15) . ?
C11 H11A 0.9600 . ?
C11 H11B 0.9600 . ?
C11 H11C 0.9600 . ?
C12 N4 1.515(15) . ?
C12 H12A 0.9600 . ?
C12 H12B 0.9600 . ?
C12 H12C 0.9600 . ?
C13 N5 1.274(12) . ?
C13 O5 1.278(12) . ?
C13 H13 0.9300 . ?
C14 N5 1.394(13) . ?
C14 H14A 0.9600 . ?
C14 H14B 0.9600 . ?
C14 H14C 0.9600 . ?
C15 N5 1.399(12) . ?
C15 H15A 0.9600 . ?
C15 H15B 0.9600 . ?
C15 H15C 0.9600 . ?
C16 N6 1.315(8) . ?
C16 C17 1.372(9) . ?
C16 H16 0.9300 . ?
C17 C18 1.388(8) . ?
C17 H17 0.9300 . ?
C18 C19 1.368(9) . ?
C18 C21 1.485(8) . ?
C19 C20 1.384(9) . ?
C19 H19 0.9300 . ?
C20 N6 1.348(8) . ?
C20 H20 0.9300 . ?
C21 O7 1.243(7) . ?
C21 O6 1.251(7) . ?
C21 Eu1 3.124(6) 2_645 ?
C22 N7 1.355(8) . ?
C22 C23 1.376(9) . ?
C22 H22 0.9300 . ?
C23 C24 1.367(9) . ?
C23 H23 0.9300 . ?
C24 C25 1.368(8) . ?
C24 C27 1.518(8) . ?
C25 C26 1.367(8) . ?
C25 H25 0.9300 . ?
C26 N7 1.332(8) . ?
C26 H26 0.9300 . ?
C27 O8 1.250(7) . ?
C27 O9 1.252(7) . ?
C28 N8 1.345(8) . ?
C28 C29 1.379(8) . ?
C28 H28 0.9300 . ?
C29 C30 1.388(8) . ?
C29 H29 0.9300 . ?
C30 C31 1.365(8) . ?
C30 C33 1.519(8) . ?
C31 C32 1.388(8) . ?
C31 H31 0.9300 . ?
C32 N8 1.333(8) . ?
C32 H32 0.9300 . ?
C33 O11 1.242(7) . ?
C33 O10 1.258(7) . ?
C34 N9 1.330(9) . ?
C34 C35 1.393(9) . ?
C34 H34 0.9300 . ?
C35 C36 1.380(9) . ?
C35 H35 0.9300 . ?
C36 C37 1.384(9) . ?
C36 C39 1.501(8) . ?
C37 C38 1.360(8) . ?
C37 H37 0.9300 . ?
C38 N9 1.343(8) . ?
C38 H38 0.9300 . ?
C39 O13 1.259(7) . ?
C39 O12 1.266(7) . ?
C39 Eu1 2.945(6) 4_665 ?
C40 N10 1.321(8) . ?
C40 C41 1.365(9) . ?
C40 H40 0.9300 . ?
C41 C42 1.373(8) . ?
C41 H41 0.9300 . ?
C42 C43 1.349(9) . ?
C42 C45 1.499(8) . ?
C43 C44 1.400(10) . ?
C43 H43 0.9300 . ?
C44 N10 1.330(8) . ?
C44 H44 0.9300 . ?
C45 O14 1.249(7) . ?
C45 O15 1.271(7) . ?
C46 N11 1.343(8) . ?
C46 C47 1.376(8) . ?
C46 H46 0.9300 . ?
C47 C48 1.385(9) . ?
C47 H47 0.9300 . ?
C48 C49 1.370(8) . ?
C48 C51 1.506(8) . ?
C49 C50 1.366(9) . ?
C49 H49 0.9300 . ?
C50 N11 1.342(8) . ?
C50 H50 0.9300 . ?
C51 O16 1.249(7) . ?
C51 O17 1.255(7) . ?
C52 N14 1.333(8) . ?
C52 C53 1.385(8) . ?
C52 H52 0.9300 . ?
C53 C54 1.382(9) . ?
C53 H53 0.9300 . ?
C54 C55 1.379(9) . ?
C54 C57 1.505(8) . ?
C55 C56 1.385(9) . ?
C55 H55 0.9300 . ?
C56 N14 1.325(9) . ?
C56 H56 0.9300 . ?
C57 O22 1.245(8) . ?
C57 O23 1.272(7) . ?
C58 N12 1.355(8) . ?
C58 C59 1.383(8) . ?
C58 H58 0.9300 . ?
C59 C60 1.393(8) . ?
C59 H59 0.9300 . ?
C60 C61 1.387(8) . ?
C60 C63 1.504(8) . ?
C61 C62 1.357(9) . ?
C61 H61 0.9300 . ?
C62 N12 1.352(9) . ?
C62 H62 0.9300 . ?
C63 O18 1.241(8) . ?
C63 O19 1.250(7) . ?
C63 Eu3 3.247(6) 4_665 ?
C64 N13 1.345(8) . ?
C64 C65 1.364(9) . ?
C64 H64 0.9300 . ?
C65 C66 1.387(8) . ?
C65 H65 0.9300 . ?
C66 C67 1.360(9) . ?
C66 C69 1.513(8) . ?
C67 C68 1.379(9) . ?
C67 H67 0.9300 . ?
C68 N13 1.330(8) . ?
C68 H68 0.9300 . ?
C69 O20 1.244(7) . ?
C69 O21 1.262(7) . ?
O6 Eu1 2.323(5) 4_665 ?
O6 Eu1 3.121(5) 2_645 ?
O7 Eu1 2.397(4) 2_645 ?
O8 Eu2 2.378(4) 4_565 ?
O9 Eu3 2.370(4) 4_565 ?
O11 Eu2 2.331(4) 3_656 ?
O12 Eu3 2.496(4) 4_665 ?
O12 Eu1 2.719(4) 4_665 ?
O13 Eu1 2.445(4) 4_665 ?
O14 Eu1 2.386(4) 3_766 ?
O15 Eu1 2.352(4) 1_655 ?
O18 Eu2 2.364(4) 4_665 ?
O19 Eu3 2.391(4) 4_665 ?
O20 Eu2 2.398(4) 2 ?
O21 Eu3 2.371(4) 2 ?

loop_
_geom_torsion_atom_site_label_1
_geom_torsion_atom_site_label_2
_geom_torsion_atom_site_label_3
_geom_torsion_atom_site_label_4
_geom_torsion
_geom_torsion_site_symmetry_1
_geom_torsion_site_symmetry_2
_geom_torsion_site_symmetry_3
_geom_torsion_site_symmetry_4
_geom_torsion_publ_flag
O1 C1 N1 C3 -2(3) . . . . ?
O1 C1 N1 C2 175(2) . . . . ?
N1 C1 O1 Eu1 -153.2(16) . . . . ?
O1' C1' N1' C3' 166(5) . . . . ?
O1' C1' N1' C2' -13(8) . . . . ?
N1' C1' O1' Eu1 144(3) . . . . ?
N6 C16 C17 C18 -0.4(10) . . . . ?
C16 C17 C18 C19 -2.9(9) . . . . ?
C16 C17 C18 C21 178.6(6) . . . . ?
C17 C18 C19 C20 2.5(11) . . . . ?
C21 C18 C19 C20 -179.0(7) . . . . ?
C18 C19 C20 N6 1.1(13) . . . . ?
C19 C18 C21 O7 -28.9(9) . . . . ?
C17 C18 C21 O7 149.6(6) . . . . ?
C19 C18 C21 O6 149.7(7) . . . . ?
C17 C18 C21 O6 -31.9(9) . . . . ?
C19 C18 C21 Eu1 -35.1(18) . . . 2_645 ?
C17 C18 C21 Eu1 143.4(12) . . . 2_645 ?
N7 C22 C23 C24 0.5(13) . . . . ?
C22 C23 C24 C25 3.2(11) . . . . ?
C22 C23 C24 C27 -174.4(7) . . . . ?
C23 C24 C25 C26 -3.8(10) . . . . ?
C27 C24 C25 C26 173.8(6) . . . . ?
C24 C25 C26 N7 0.5(11) . . . . ?
C23 C24 C27 O8 0.2(9) . . . . ?
C25 C24 C27 O8 -177.3(6) . . . . ?
C23 C24 C27 O9 179.2(6) . . . . ?
C25 C24 C27 O9 1.7(9) . . . . ?
N8 C28 C29 C30 -1.3(10) . . . . ?
C28 C29 C30 C31 -2.5(9) . . . . ?
C28 C29 C30 C33 179.5(6) . . . . ?
C29 C30 C31 C32 3.7(9) . . . . ?
C33 C30 C31 C32 -178.4(6) . . . . ?
C30 C31 C32 N8 -1.1(10) . . . . ?
C31 C30 C33 O11 -161.9(6) . . . . ?
C29 C30 C33 O11 16.1(9) . . . . ?
C31 C30 C33 O10 15.6(9) . . . . ?
C29 C30 C33 O10 -166.5(6) . . . . ?
N9 C34 C35 C36 1.6(14) . . . . ?
C34 C35 C36 C37 -3.5(11) . . . . ?
C34 C35 C36 C39 175.6(7) . . . . ?
C35 C36 C37 C38 2.8(10) . . . . ?
C39 C36 C37 C38 -176.4(6) . . . . ?
C36 C37 C38 N9 0.1(11) . . . . ?
C35 C36 C39 O13 25.4(9) . . . . ?
C37 C36 C39 O13 -155.6(6) . . . . ?
C35 C36 C39 O12 -157.0(7) . . . . ?
C37 C36 C39 O12 22.0(9) . . . . ?
N10 C40 C41 C42 -0.7(12) . . . . ?
C40 C41 C42 C43 -3.7(12) . . . . ?
C40 C41 C42 C45 176.9(7) . . . . ?
C41 C42 C43 C44 6.3(14) . . . . ?
C45 C42 C43 C44 -174.3(9) . . . . ?
C42 C43 C44 N10 -4.9(17) . . . . ?
C43 C42 C45 O14 3.1(11) . . . . ?
C41 C42 C45 O14 -177.5(6) . . . . ?
C43 C42 C45 O15 -178.1(8) . . . . ?
C41 C42 C45 O15 1.3(9) . . . . ?
N11 C46 C47 C48 1.1(11) . . . . ?
C46 C47 C48 C49 2.7(9) . . . . ?
C46 C47 C48 C51 -178.7(6) . . . . ?
C47 C48 C49 C50 -3.9(10) . . . . ?
C51 C48 C49 C50 177.6(6) . . . . ?
C48 C49 C50 N11 1.3(11) . . . . ?
C49 C48 C51 O16 160.9(6) . . . . ?
C47 C48 C51 O16 -17.6(9) . . . . ?
C49 C48 C51 O17 -20.8(9) . . . . ?
C47 C48 C51 O17 160.7(6) . . . . ?
N14 C52 C53 C54 -1.5(11) . . . . ?
C52 C53 C54 C55 3.9(10) . . . . ?
C52 C53 C54 C57 -178.8(6) . . . . ?
C53 C54 C55 C56 -2.9(11) . . . . ?
C57 C54 C55 C56 179.7(7) . . . . ?
C54 C55 C56 N14 -0.6(14) . . . . ?
C55 C54 C57 O22 16.8(10) . . . . ?
C53 C54 C57 O22 -160.5(6) . . . . ?
C55 C54 C57 O23 -166.0(6) . . . . ?
C53 C54 C57 O23 16.7(9) . . . . ?
C55 C54 C57 Eu3 55(3) . . . . ?
C53 C54 C57 Eu3 -122(2) . . . . ?
N12 C58 C59 C60 3.5(11) . . . . ?
C58 C59 C60 C61 -0.5(10) . . . . ?
C58 C59 C60 C63 178.9(6) . . . . ?
C59 C60 C61 C62 -1.3(10) . . . . ?
C63 C60 C61 C62 179.3(6) . . . . ?
C60 C61 C62 N12 0.2(11) . . . . ?
C61 C60 C63 O18 -3.3(9) . . . . ?
C59 C60 C63 O18 177.4(6) . . . . ?
C61 C60 C63 O19 177.8(6) . . . . ?
C59 C60 C63 O19 -1.6(9) . . . . ?
C61 C60 C63 Eu3 -163.9(7) . . . 4_665 ?
C59 C60 C63 Eu3 16.7(13) . . . 4_665 ?
N13 C64 C65 C66 -0.7(11) . . . . ?
C64 C65 C66 C67 -0.6(10) . . . . ?
C64 C65 C66 C69 -179.6(6) . . . . ?
C65 C66 C67 C68 0.8(11) . . . . ?
C69 C66 C67 C68 179.7(7) . . . . ?
C66 C67 C68 N13 0.3(12) . . . . ?
C67 C66 C69 O20 179.0(6) . . . . ?
C65 C66 C69 O20 -2.1(9) . . . . ?
C67 C66 C69 O21 -0.5(9) . . . . ?
C65 C66 C69 O21 178.4(6) . . . . ?
O2 C4 N2 C5 176.3(8) . . . . ?
O2 C4 N2 C6 -1.7(13) . . . . ?
O3 C7 N3 C8 -172.1(8) . . . . ?
O3 C7 N3 C9 5.4(13) . . . . ?
O4 C10 N4 C11 -6.9(17) . . . . ?
O4 C10 N4 C12 178.6(10) . . . . ?
O5 C13 N5 C14 -1.8(19) . . . . ?
O5 C13 N5 C15 -175.4(11) . . . . ?
C17 C16 N6 C20 3.9(10) . . . . ?
C17 C16 N6 Cu1 -172.0(5) . . . . ?
C19 C20 N6 C16 -4.3(11) . . . . ?
C19 C20 N6 Cu1 171.5(6) . . . . ?
C25 C26 N7 C22 3.1(11) . . . . ?
C25 C26 N7 Cu3 -175.9(5) . . . . ?
C23 C22 N7 C26 -3.6(12) . . . . ?
C23 C22 N7 Cu3 175.4(6) . . . . ?
C31 C32 N8 C28 -2.6(10) . . . . ?
C31 C32 N8 Cu2 169.3(5) . . . . ?
C29 C28 N8 C32 3.8(10) . . . . ?
C29 C28 N8 Cu2 -167.6(5) . . . . ?
C35 C34 N9 C38 1.3(13) . . . . ?
C35 C34 N9 Cu7 -173.6(7) . . . . ?
C37 C38 N9 C34 -2.1(11) . . . . ?
C37 C38 N9 Cu7 172.7(5) . . . . ?
C41 C40 N10 C44 2.4(12) . . . . ?
C41 C40 N10 Cu8 -176.0(6) . . . . ?
C43 C44 N10 C40 0.4(15) . . . . ?
C43 C44 N10 Cu8 178.8(9) . . . . ?
C49 C50 N11 C46 2.5(10) . . . . ?
C49 C50 N11 Cu5 -174.7(6) . . . . ?
C47 C46 N11 C50 -3.6(10) . . . . ?
C47 C46 N11 Cu5 173.2(5) . . . . ?
C61 C62 N12 C58 2.6(11) . . . . ?
C61 C62 N12 Cu11 177.6(6) . . . . ?
C59 C58 N12 C62 -4.4(10) . . . . ?
C59 C58 N12 Cu11 -179.1(5) . . . . ?
C67 C68 N13 C64 -1.6(11) . . . . ?
C67 C68 N13 Cu10 177.4(6) . . . . ?
C65 C64 N13 C68 1.8(10) . . . . ?
C65 C64 N13 Cu10 -177.2(5) . . . . ?
C55 C56 N14 C52 3.1(13) . . . . ?
C55 C56 N14 Cu9 -170.3(7) . . . . ?
C53 C52 N14 C56 -2.0(11) . . . . ?
C53 C52 N14 Cu9 171.5(5) . . . . ?
N2 C4 O2 Eu2 -165.0(6) . . . . ?
N3 C7 O3 Eu2 -136.9(7) . . . . ?
N4 C10 O4 Eu3 154.7(7) . . . . ?
O7 C21 O6 Eu1 92(3) . . . 4_665 ?
C18 C21 O6 Eu1 -87(3) . . . 4_665 ?
Eu1 C21 O6 Eu1 95(3) 2_645 . . 4_665 ?
O7 C21 O6 Eu1 -2.9(6) . . . 2_645 ?
C18 C21 O6 Eu1 178.6(6) . . . 2_645 ?
O6 C21 O7 Eu1 4.1(8) . . . 2_645 ?
C18 C21 O7 Eu1 -177.4(4) . . . 2_645 ?
O9 C27 O8 Eu2 5.4(12) . . . 4_565 ?
C24 C27 O8 Eu2 -175.7(5) . . . 4_565 ?
O8 C27 O9 Eu3 24.0(10) . . . 4_565 ?
C24 C27 O9 Eu3 -154.9(4) . . . 4_565 ?
O11 C33 O10 Eu2 -92.0(8) . . . . ?
C30 C33 O10 Eu2 90.8(7) . . . . ?
O10 C33 O11 Eu2 3.5(17) . . . 3_656 ?
C30 C33 O11 Eu2 -179.4(9) . . . 3_656 ?
O13 C39 O12 Eu3 -116.8(6) . . . 4_665 ?
C36 C39 O12 Eu3 65.7(7) . . . 4_665 ?
Eu1 C39 O12 Eu3 -118.2(4) 4_665 . . 4_665 ?
O13 C39 O12 Eu1 1.5(6) . . . 4_665 ?
C36 C39 O12 Eu1 -176.0(5) . . . 4_665 ?
O12 C39 O13 Eu1 -1.7(7) . . . 4_665 ?
C36 C39 O13 Eu1 175.9(5) . . . 4_665 ?
O15 C45 O14 Eu1 -10.0(11) . . . 3_766 ?
C42 C45 O14 Eu1 168.8(4) . . . 3_766 ?
O14 C45 O15 Eu1 29.4(12) . . . 1_655 ?
C42 C45 O15 Eu1 -149.3(5) . . . 1_655 ?
O17 C51 O16 Eu2 -1.9(9) . . . . ?
C48 C51 O16 Eu2 176.2(4) . . . . ?
O16 C51 O17 Eu3 17(2) . . . . ?
C48 C51 O17 Eu3 -161.5(14) . . . . ?
O19 C63 O18 Eu2 76.8(15) . . . 4_665 ?
C60 C63 O18 Eu2 -102.1(13) . . . 4_665 ?
Eu3 C63 O18 Eu2 69.6(13) 4_665 . . 4_665 ?
O18 C63 O19 Eu3 -11.6(9) . . . 4_665 ?
C60 C63 O19 Eu3 167.2(4) . . . 4_665 ?
O21 C69 O20 Eu2 31.9(13) . . . 2 ?
C66 C69 O20 Eu2 -147.6(6) . . . 2 ?
O20 C69 O21 Eu3 -11.2(11) . . . 2 ?
C66 C69 O21 Eu3 168.2(4) . . . 2 ?
O23 C57 O22 Eu3 -6.3(7) . . . . ?
C54 C57 O22 Eu3 170.9(5) . . . . ?
O22 C57 O23 Eu1 -111.1(6) . . . . ?
C54 C57 O23 Eu1 71.8(8) . . . . ?
Eu3 C57 O23 Eu1 -116.4(5) . . . . ?
O22 C57 O23 Eu3 5.3(6) . . . . ?
C54 C57 O23 Eu3 -171.9(5) . . . . ?
